data_7715014
loop_
_publ_author_name
'Peng, Cai-Hong'
'Li, Guanghua'
'Li, Ke-Chang'
'Cui, Xiao-Bing'

_publ_section_title
;
 Six polyoxotungstate-based transition metal compounds for electrochemical
 capacitor application and a comparative analysis of factors affecting
 capacitances.
;
_journal_issue 8
_journal_name_full 'Dalton transactions (Cambridge, England : 2003)'
_journal_page_first 3499
_journal_page_last 3510
_journal_paper_doi 10.1039/d3dt04052f
_journal_volume 53
_journal_year 2024
_chemical_formula_moiety '2(O40 P W12), 1.5(C54 H32 Cu3 N10 O11), 16.25(O)'
_chemical_formula_sum 'C81 H104.5 Cu4.5 N15 O112.75 P2 W24'
_chemical_formula_weight 7852.56
_space_group_crystal_system trigonal
_space_group_IT_number 148
_space_group_name_Hall '-R 3'
_space_group_name_H-M_alt 'R -3 :H'
_atom_sites_solution_hydrogens geom
_atom_sites_solution_primary iterative
_audit_creation_date 2023-11-22
_audit_creation_method
;
Olex2 1.5
(compiled 2023.08.24 svn.re1ec1418 for OlexSys, GUI svn.r6817)
;
_audit_update_record
;
2023-11-23 deposited with the CCDC.	2024-01-16 downloaded from the CCDC.
;
_cell_angle_alpha 90
_cell_angle_beta 90
_cell_angle_gamma 120
_cell_formula_units_Z 6
_cell_length_a 35.2928(4)
_cell_length_b 35.2928(4)
_cell_length_c 22.6516(7)
_cell_measurement_reflns_used 6508
_cell_measurement_temperature 260.0
_cell_measurement_theta_max 25.35
_cell_measurement_theta_min 2.52
_cell_volume 24434.4(9)
_computing_data_collection 'Bruker SMART'
_computing_data_reduction 'Bruker SAINT'
_computing_molecular_graphics 'Olex2 1.5 (Dolomanov et al., 2009)'
_computing_publication_material 'Olex2 1.5 (Dolomanov et al., 2009)'
_computing_structure_refinement 'XL  (Sheldrick, 2008)'
_computing_structure_solution 'olex2.solve 1.5 (Bourhis et al., 2015)'
_diffrn_ambient_temperature 260.0
_diffrn_measured_fraction_theta_full 0.993
_diffrn_measured_fraction_theta_max 0.991
_diffrn_measurement_device_type 'CCD area detector'
_diffrn_measurement_method 'phi and omega scans'
_diffrn_radiation_monochromator graphite
_diffrn_radiation_type MoK\a
_diffrn_radiation_wavelength 0.71073
_diffrn_reflns_av_R_equivalents 0.0859
_diffrn_reflns_av_unetI/netI 0.1164
_diffrn_reflns_Laue_measured_fraction_full 0.993
_diffrn_reflns_Laue_measured_fraction_max 0.991
_diffrn_reflns_limit_h_max 42
_diffrn_reflns_limit_h_min -24
_diffrn_reflns_limit_k_max 34
_diffrn_reflns_limit_k_min -42
_diffrn_reflns_limit_l_max 25
_diffrn_reflns_limit_l_min -27
_diffrn_reflns_number 24355
_diffrn_reflns_point_group_measured_fraction_full 0.993
_diffrn_reflns_point_group_measured_fraction_max 0.991
_diffrn_reflns_theta_full 25.242
_diffrn_reflns_theta_max 25.367
_diffrn_reflns_theta_min 2.308
_diffrn_source_current 1.2
_diffrn_source_power 0.06
_diffrn_source_voltage 50.0
_exptl_absorpt_coefficient_mu 17.569
_exptl_absorpt_correction_T_max 0.016
_exptl_absorpt_correction_T_min 0.001
_exptl_absorpt_correction_type empirical
_exptl_crystal_colour blue-black
_exptl_crystal_density_diffrn 3.202
_exptl_crystal_description Block
_exptl_crystal_F_000 21204
_exptl_crystal_size_max 0.33
_exptl_crystal_size_mid 0.32
_exptl_crystal_size_min 0.24
_refine_diff_density_max 3.631
_refine_diff_density_min -4.028
_refine_diff_density_rms 0.439
_refine_ls_extinction_coef 0.000023(3)
_refine_ls_extinction_expression Fc^*^=kFc[1+0.001xFc^2^\l^3^/sin(2\q)]^-1/4^
_refine_ls_extinction_method 'SHELXL-2018/3 (Sheldrick 2018)'
_refine_ls_goodness_of_fit_ref 1.034
_refine_ls_hydrogen_treatment constr
_refine_ls_matrix_type full
_refine_ls_number_parameters 777
_refine_ls_number_reflns 9895
_refine_ls_number_restraints 137
_refine_ls_restrained_S_all 1.026
_refine_ls_R_factor_all 0.1511
_refine_ls_R_factor_gt 0.0891
_refine_ls_shift/su_max 0.000
_refine_ls_shift/su_mean 0.000
_refine_ls_structure_factor_coef Fsqd
_refine_ls_weighting_details 'w=1/[\s^2^(Fo^2^)+(0.1074P)^2^+5057.4058P] where P=(Fo^2^+2Fc^2^)/3'
_refine_ls_weighting_scheme calc
_refine_ls_wR_factor_gt 0.2216
_refine_ls_wR_factor_ref 0.2724
_reflns_Friedel_coverage 0.000
_reflns_number_gt 5913
_reflns_number_total 9895
_reflns_threshold_expression 'I > 2\s(I)'
_cod_data_source_file d3dt04052f2.cif
_cod_data_source_block 2
_cod_depositor_comments 'Adding full bibliography for 7715013--7715017.cif.'
_cod_original_sg_symbol_H-M 'R -3'
_cod_original_formula_sum 'C81 H104.50 Cu4.50 N15 O112.75 P2 W24'
_cod_database_code 7715014
_shelx_shelxl_version_number 2018/3
_shelx_space_group_comment
;
The symmetry employed for this shelxl refinement is uniquely defined
by the following loop, which should always be used as a source of
symmetry information in preference to the above space-group names.
They are only intended as comments.
;
_olex2_refinement_description
;
1. Fixed Uiso
 At 1.2 times of:
  All C(H) groups
2. Restrained distances
 C111-C51
 1.4 with sigma of 0.02
 O2-P1
 1.65 with sigma of 0.02
 C13-C10 = C111-C112
 2.48 with sigma of 0.04
3. Rigid bond restraints
 C20, N19
 with sigma for 1-2 distances of 0.01 and sigma for 1-3 distances of 0.01
4. Uiso/Uaniso restraints and constraints
Uanis(O23) \\sim Ueq: with sigma of 0.001 and sigma for terminal atoms of 0.002
Uanis(O9W) \\sim Ueq: with sigma of 0.001 and sigma for terminal atoms of 0.002
Uanis(O8W) \\sim Ueq: with sigma of 0.001 and sigma for terminal atoms of 0.002
Uanis(C26) \\sim Ueq, Uanis(N61) \\sim Ueq, Uanis(C51) \\sim Ueq, Uanis(C112)
\\sim Ueq, Uanis(C113) \\sim Ueq, Uanis(C114) \\sim Ueq, Uanis(N54) \\sim Ueq,
Uanis(C111) \\sim Ueq, Uanis(C49) \\sim Ueq, Uanis(C36) \\sim Ueq, Uanis(C58)
\\sim Ueq: with sigma of 0.001 and sigma for terminal atoms of 0.002
Uanis(O19) \\sim Ueq, Uanis(O36) \\sim Ueq: with sigma of 0.001 and sigma for
terminal atoms of 0.002
Uanis(P10) \\sim Ueq: with sigma of 0.001 and sigma for terminal atoms of 0.002
Uanis(O10W) \\sim Ueq: with sigma of 0.001 and sigma for terminal atoms of 0.002
Uanis(O1W) \\sim Ueq, Uanis(O7W) \\sim Ueq, Uanis(O4W) \\sim Ueq, Uanis(O20)
\\sim Ueq: with sigma of 0.001 and sigma for terminal atoms of 0.002
5. Others
 Fixed Sof: Cu1(0.5) O19(0.5) O27(0.5) N54(0.5) C59(0.5) C58(0.5) C36(0.5)
 C49(0.5) C111(0.5) N61(0.5) C51(0.5) C112(0.5) C113(0.5) C114(0.5) C26(0.5)
 O20(0.5) O23(0.5) O2(0.166667) O34(0.5) O36(0.5) O1W(0.5) O3W(0.5)
 O6W(0.083333) O7W(0.5) O8W(0.5) O9W(0.5) O10W(0.5)
6.a Aromatic/amide H refined with riding coordinates:
 C11(H11), C8(H8), C31(H31), C10(H10), C29(H29), C22(H22), C28(H28), C12(H12),
 C18(H18), C15(H15), C23(H23), C25(H25), C20(H20), C21(H21), C16(H16), C7(H7)
6.b Fitted hexagon refined as free rotating group:
 N4(C11,C8,C31,C10,C6), N8(C13,C29,C22,C28,C12), N54(C59,C58,C36,C49,C111),
 N61(C51,C112,C113,C114,C26), C18(C14,C15,C23,N24,C25)
;
_olex2_submission_special_instructions 'No special instructions were received'

loop_
_space_group_symop_operation_xyz
'x, y, z'
'-y, x-y, z'
'-x+y, -x, z'
'x+2/3, y+1/3, z+1/3'
'-y+2/3, x-y+1/3, z+1/3'
'-x+y+2/3, -x+1/3, z+1/3'
'x+1/3, y+2/3, z+2/3'
'-y+1/3, x-y+2/3, z+2/3'
'-x+y+1/3, -x+2/3, z+2/3'
'-x, -y, -z'
'y, -x+y, -z'
'x-y, x, -z'
'-x+2/3, -y+1/3, -z+1/3'
'y+2/3, -x+y+1/3, -z+1/3'
'x-y+2/3, x+1/3, -z+1/3'
'-x+1/3, -y+2/3, -z+2/3'
'y+1/3, -x+y+2/3, -z+2/3'
'x-y+1/3, x+2/3, -z+2/3'

loop_
_atom_site_label
_atom_site_type_symbol
_atom_site_fract_x
_atom_site_fract_y
_atom_site_fract_z
_atom_site_U_iso_or_equiv
_atom_site_adp_type
_atom_site_occupancy
_atom_site_site_symmetry_order
_atom_site_calc_flag
_atom_site_refinement_flags_posn
_atom_site_refinement_flags_adp
_atom_site_refinement_flags_occupancy
_atom_site_disorder_assembly
_atom_site_disorder_group
W1 W 0.24244(4) 0.05947(4) 0.18893(6) 0.0467(4) Uani 1 1 d . . . . .
W2 W 0.25881(4) 0.11142(4) 0.05011(6) 0.0525(4) Uani 1 1 d . . . . .
W3 W 0.35150(5) 0.07721(4) 0.18453(6) 0.0524(4) Uani 1 1 d . . . . .
W4 W 0.22586(5) 0.14983(5) 0.17255(6) 0.0559(4) Uani 1 1 d . . . . .
W5 W 0.34999(5) 0.21796(5) 0.02776(6) 0.0557(4) Uani 1 1 d . . . . .
W6 W 0.36735(5) 0.12743(5) 0.04520(7) 0.0621(5) Uani 1 1 d . . . . .
P10 P 0.333333 0.166667 0.166667 0.0225(18) Uani 1 2 d S U P . .
Cu2 Cu 0.57668(13) -0.04268(13) 0.11668(16) 0.0487(9) Uani 1 1 d . . . . .
Cu1 Cu 0.5160(3) -0.0016(3) 0.1323(4) 0.061(2) Uani 0.5 1 d . . P . .
W7 W 0.02898(5) 0.11212(4) 0.50068(7) 0.0537(4) Uani 1 1 d . . . . .
W8 W 0.04548(5) 0.06457(5) 0.37191(9) 0.0751(5) Uani 1 1 d . . . . .
O30 O 0.2270(8) 0.1317(8) 0.0945(8) 0.058(6) Uani 1 1 d . . . . .
O3 O 0.2901(9) 0.0493(9) 0.1782(10) 0.074(8) Uani 1 1 d . . . . .
O4 O 0.3578(8) 0.2416(8) -0.0380(8) 0.059(6) Uani 1 1 d . . . . .
O5 O 0.2155(8) 0.0943(8) 0.1977(9) 0.057(6) Uani 1 1 d . . . . .
O6 O 0.2422(9) 0.0655(7) 0.1061(9) 0.063(7) Uani 1 1 d . . . . .
O7 O 0.3812(8) 0.1082(8) -0.0129(9) 0.059(6) Uani 1 1 d . . . . .
O11 O 0.2247(11) 0.0860(9) -0.0056(10) 0.089(9) Uani 1 1 d . . . . .
O14 O 0.4209(9) 0.1614(8) 0.0841(10) 0.084(9) Uani 1 1 d . . . . .
O16 O 0.3439(9) 0.0895(11) 0.2652(9) 0.082(9) Uani 1 1 d . . . . .
O19 O 0.3514(10) 0.2113(10) 0.1400(13) 0.024(7) Uani 0.5 1 d . U P . .
O21 O 0.3726(9) 0.1789(9) 0.0170(19) 0.121(14) Uani 1 1 d . . . . .
O22 O 0.2639(9) 0.0764(12) 0.2687(11) 0.090(10) Uani 1 1 d . . . . .
O24 O 0.3623(9) 0.0354(8) 0.1958(14) 0.084(8) Uani 1 1 d . . . . .
O27 O 0.3785(11) 0.1960(11) 0.1791(12) 0.028(7) Uani 0.5 1 d . . P . .
O29 O 0.2019(10) 0.0088(9) 0.1995(14) 0.098(10) Uani 1 1 d . . . . .
O31 O 0.2936(9) 0.1684(8) 0.025(2) 0.131(16) Uani 1 1 d . . . . .
O32 O 0.3517(10) 0.0822(8) 0.1023(10) 0.094(11) Uani 1 1 d . . . . .
O43 O 0.4085(12) 0.1239(9) 0.1889(10) 0.109(13) Uani 1 1 d . . . . .
O1 O 0.3079(12) 0.1030(9) 0.0324(19) 0.126(14) Uani 1 1 d . . . . .
O41 O 0.1722(12) 0.1406(12) 0.1770(15) 0.117(13) Uani 1 1 d . . . . .
N4 N 0.5435(6) -0.0848(6) 0.0527(7) 0.049(6) Uani 1 1 d G . . . .
C11 C 0.5123(7) -0.1287(6) 0.0595(7) 0.061(9) Uani 1 1 d G . . . .
H11 H 0.504773 -0.140865 0.097097 0.073 Uiso 1 1 calc R U . . .
C8 C 0.4923(7) -0.1545(5) 0.0102(10) 0.065(10) Uani 1 1 d G . . . .
H8 H 0.471422 -0.183887 0.014757 0.078 Uiso 1 1 calc R U . . .
C31 C 0.5035(7) -0.1364(7) -0.0460(8) 0.090(15) Uani 1 1 d G . . . .
H31 H 0.490173 -0.153619 -0.078999 0.108 Uiso 1 1 calc R U . . .
C10 C 0.5348(7) -0.0925(7) -0.0528(6) 0.054(8) Uani 1 1 d DG . . . .
H10 H 0.542276 -0.080329 -0.090416 0.064 Uiso 1 1 calc R U . . .
C6 C 0.5547(6) -0.0667(5) -0.0035(8) 0.048(7) Uani 1 1 d G . . . .
O8 O 0.0427(9) 0.1638(8) 0.4995(15) 0.096(11) Uani 1 1 d . . . . .
O10 O 0.0346(9) 0.1020(10) 0.4205(10) 0.081(9) Uani 1 1 d . . . . .
N8 N 0.6038(6) -0.0030(5) 0.0486(6) 0.051(7) Uani 1 1 d G . . . .
C13 C 0.5888(6) -0.0228(5) -0.0061(7) 0.054(8) Uani 1 1 d DG . . . .
C29 C 0.6070(7) 0.0008(8) -0.0576(6) 0.077(12) Uani 1 1 d G . . . .
H29 H 0.596926 -0.012487 -0.094138 0.092 Uiso 1 1 calc R U . . .
C22 C 0.6403(7) 0.0442(8) -0.0544(8) 0.074(12) Uani 1 1 d G . . . .
H22 H 0.652442 0.059973 -0.088892 0.088 Uiso 1 1 calc R U . . .
C28 C 0.6553(6) 0.0640(5) 0.0002(11) 0.072(11) Uani 1 1 d G . . . .
H28 H 0.677571 0.093056 0.002312 0.087 Uiso 1 1 calc R U . . .
C12 C 0.6371(6) 0.0404(6) 0.0517(8) 0.065(10) Uani 1 1 d G . . . .
H12 H 0.647183 0.053679 0.088272 0.079 Uiso 1 1 calc R U . . .
O9 O 0.0154(7) 0.0972(8) 0.5794(11) 0.077(8) Uani 1 1 d . . . . .
O15 O 0.0689(10) 0.0970(10) 0.3097(13) 0.098(10) Uani 1 1 d . . . . .
O26 O 0.0822(9) 0.1136(10) 0.5111(12) 0.086(9) Uani 1 1 d . . . . .
N54 N 0.4832(14) -0.0342(13) 0.0601(15) 0.057(12) Uani 0.5 1 d G U P . .
C59 C 0.4498(15) -0.0776(12) 0.058(2) 0.13(5) Uani 0.5 1 d G . P . .
C58 C 0.4286(16) -0.0956(10) 0.005(3) 0.073(16) Uani 0.5 1 d G U P . .
C36 C 0.4409(18) -0.0702(16) -0.046(2) 0.13(2) Uani 0.5 1 d G U P . .
C49 C 0.4743(19) -0.0268(15) -0.0439(15) 0.077(17) Uani 0.5 1 d G U P . .
C111 C 0.4954(15) -0.0088(9) 0.0092(18) 0.066(15) Uani 0.5 1 d DG U P . .
N61 N 0.5397(13) 0.0461(11) 0.0754(13) 0.046(11) Uani 0.5 1 d G U P . .
C51 C 0.5257(14) 0.0355(9) 0.0173(15) 0.059(14) Uani 0.5 1 d DG U P . .
C112 C 0.5419(18) 0.0679(13) -0.0258(14) 0.073(17) Uani 0.5 1 d DG U P . .
C113 C 0.5720(19) 0.1108(11) -0.011(2) 0.094(19) Uani 0.5 1 d G U P . .
C114 C 0.5860(18) 0.1214(9) 0.047(2) 0.101(19) Uani 0.5 1 d G U P . .
C26 C 0.5698(15) 0.0891(13) 0.0904(16) 0.076(16) Uani 0.5 1 d G U P . .
O18 O 0.5397(9) -0.0833(8) 0.1778(9) 0.062(6) Uani 1 1 d . . . . .
O28 O 0.6091(8) 0.0021(8) 0.1757(9) 0.063(6) Uani 1 1 d . . . . .
O25 O 0.5703(11) 0.0340(9) 0.1811(14) 0.104(11) Uani 1 1 d . . . . .
C9 C 0.5054(12) -0.0843(10) 0.1932(14) 0.060(10) Uani 1 1 d . . . . .
O17 O 0.4917(9) -0.0618(11) 0.1733(12) 0.093(10) Uani 1 1 d . . . . .
C17 C 0.6008(13) 0.0283(13) 0.1954(15) 0.066(11) Uani 1 1 d . . . . .
C18 C 0.6547(8) 0.0437(7) 0.2750(9) 0.066(11) Uani 1 1 d G . . . .
H18 H 0.658909 0.021827 0.258954 0.079 Uiso 1 1 calc R U . . .
C14 C 0.6256(7) 0.0542(7) 0.2486(8) 0.055(9) Uani 1 1 d G . . . .
C15 C 0.6193(8) 0.0869(9) 0.2726(11) 0.097(15) Uani 1 1 d G . . . .
H15 H 0.599785 0.093928 0.254991 0.116 Uiso 1 1 calc R U . . .
C23 C 0.6422(9) 0.1091(8) 0.3229(11) 0.112(19) Uani 1 1 d G . . . .
H23 H 0.637959 0.131014 0.338958 0.135 Uiso 1 1 calc R U . . .
N24 N 0.6713(7) 0.0986(7) 0.3493(8) 0.062(8) Uani 1 1 d G . . . .
C25 C 0.6776(7) 0.0659(8) 0.3253(9) 0.094(15) Uani 1 1 d G . . . .
H25 H 0.697083 0.058913 0.342922 0.112 Uiso 1 1 calc R U . . .
C20 C 0.4249(11) -0.1422(12) 0.3170(19) 0.073(11) Uani 1 1 d . U . . .
H20 H 0.401402 -0.141364 0.334156 0.088 Uiso 1 1 calc R U . . .
N19 N 0.4356(11) -0.1698(9) 0.3378(12) 0.067(8) Uani 1 1 d . U . . .
C21 C 0.4703(17) -0.1717(13) 0.310(2) 0.096(15) Uani 1 1 d . . . . .
H21 H 0.479648 -0.190561 0.323901 0.115 Uiso 1 1 calc R U . . .
C16 C 0.4888(13) -0.1459(15) 0.2656(16) 0.076(12) Uani 1 1 d . . . . .
H16 H 0.510289 -0.148812 0.245773 0.092 Uiso 1 1 calc R U . . .
C5 C 0.4798(13) -0.1154(12) 0.2452(16) 0.066(10) Uani 1 1 d . . . . .
C7 C 0.4468(10) -0.1136(13) 0.2702(14) 0.063(10) Uani 1 1 d . . . . .
H7 H 0.438460 -0.093912 0.257005 0.075 Uiso 1 1 calc R U . . .
O12 O 0.6241(7) -0.0688(8) 0.1232(9) 0.058(6) Uani 1 1 d . . . . .
O20 O 0.469(2) 0.011(2) 0.175(3) 0.111(19) Uani 0.5 1 d . U P . .
P1 P 0.000000 0.000000 0.500000 0.025(3) Uani 1 6 d DS T P . .
O13 O -0.0142(11) 0.0336(10) 0.348(2) 0.156(19) Uani 1 1 d . . . . .
O23 O 0.0311(16) 0.0437(16) 0.482(2) 0.063(11) Uani 0.5 1 d . U P . .
O2 O 0.000000 0.000000 0.5727(9) 0.07(2) Uani 0.5 3 d DS T P . .
O34 O 0.3405(13) 0.1756(10) 0.2379(14) 0.036(9) Uani 0.5 1 d . . P . .
O36 O 0.3020(12) 0.1837(13) 0.1800(16) 0.041(8) Uani 0.5 1 d . U P . .
O1W O 0.742(4) 0.223(4) 0.467(5) 0.18(3) Uani 0.5 1 d . U P . .
O2W O 0.7137(12) 0.1345(14) 0.4519(15) 0.149(17) Uani 1 1 d . . . . .
O3W O 0.596(2) 0.0767(17) -0.157(2) 0.10(2) Uani 0.5 1 d . . P . .
O4W O 0.3998(19) -0.2219(19) 0.434(2) 0.191(19) Uani 1 1 d . U . . .
O5W O 0.333333 -0.333333 0.467(4) 0.27(6) Uani 1 3 d S T P . .
O6W O 0.333333 -0.333333 0.588(16) 0.19(14) Uiso 0.25 3 d S . P . .
O7W O 0.107(3) -0.051(3) 0.223(4) 0.16(3) Uani 0.5 1 d . U P . .
O8W O 0.130(6) 0.025(6) 0.076(7) 0.30(4) Uani 0.5 1 d . U P . .
O9W O 0.127(6) 0.098(6) 0.051(8) 0.33(4) Uani 0.5 1 d . U P . .
O10W O 0.029(4) -0.075(4) 0.193(5) 0.22(3) Uani 0.5 1 d . U P . .

loop_
_atom_site_aniso_label
_atom_site_aniso_U_11
_atom_site_aniso_U_22
_atom_site_aniso_U_33
_atom_site_aniso_U_23
_atom_site_aniso_U_13
_atom_site_aniso_U_12
W1 0.0475(8) 0.0400(7) 0.0548(7) 0.0008(6) -0.0034(6) 0.0236(6)
W2 0.0479(8) 0.0429(8) 0.0747(9) -0.0082(6) -0.0091(7) 0.0288(7)
W3 0.0821(10) 0.0464(8) 0.0514(7) 0.0022(6) 0.0033(7) 0.0491(8)
W4 0.0516(8) 0.0589(9) 0.0638(9) -0.0069(7) 0.0001(7) 0.0325(7)
W5 0.0637(9) 0.0648(9) 0.0627(8) 0.0241(7) 0.0169(7) 0.0502(8)
W6 0.0748(11) 0.0468(8) 0.0744(9) -0.0047(7) 0.0240(8) 0.0377(8)
P10 0.023(2) 0.022(2) 0.024(2) -0.0008(10) 0.0009(10) 0.0125(12)
Cu2 0.046(2) 0.047(2) 0.045(2) -0.0032(17) 0.0043(16) 0.0168(18)
Cu1 0.064(5) 0.051(5) 0.068(5) 0.001(4) -0.018(4) 0.029(4)
W7 0.0515(8) 0.0287(7) 0.0812(10) -0.0002(6) 0.0036(7) 0.0204(6)
W8 0.0539(9) 0.0515(9) 0.1182(15) 0.0239(9) 0.0200(9) 0.0252(8)
O30 0.098(18) 0.074(16) 0.043(11) -0.006(10) -0.030(11) 0.073(15)
O3 0.086(19) 0.11(2) 0.051(13) -0.033(14) -0.032(12) 0.069(18)
O4 0.070(16) 0.089(17) 0.029(10) 0.009(10) 0.015(10) 0.048(14)
O5 0.070(16) 0.089(17) 0.041(11) -0.003(11) 0.006(10) 0.061(15)
O6 0.11(2) 0.056(15) 0.046(12) -0.017(10) -0.009(12) 0.059(15)
O7 0.074(16) 0.069(15) 0.047(12) 0.003(11) 0.017(11) 0.046(14)
O11 0.16(3) 0.09(2) 0.050(14) 0.000(13) -0.006(16) 0.08(2)
O14 0.09(2) 0.044(14) 0.055(14) -0.003(11) 0.017(13) -0.011(13)
O16 0.091(19) 0.17(3) 0.035(11) -0.003(14) -0.016(12) 0.10(2)
O19 0.024(7) 0.024(7) 0.025(7) -0.0001(10) 0.0000(10) 0.012(3)
O21 0.055(17) 0.074(19) 0.26(4) 0.01(2) 0.07(2) 0.049(16)
O22 0.068(18) 0.18(3) 0.065(15) 0.004(17) 0.002(13) 0.09(2)
O24 0.09(2) 0.039(14) 0.14(2) -0.007(15) -0.011(18) 0.044(15)
O27 0.04(2) 0.032(19) 0.019(15) -0.001(14) 0.017(14) 0.022(17)
O29 0.08(2) 0.064(18) 0.14(3) 0.005(17) 0.056(19) 0.029(16)
O31 0.055(17) 0.036(14) 0.32(5) 0.02(2) 0.03(2) 0.036(14)
O32 0.13(3) 0.037(14) 0.047(13) -0.017(11) -0.004(14) -0.011(15)
O43 0.16(3) 0.059(17) 0.044(14) 0.007(12) 0.002(16) 0.002(18)
O1 0.12(3) 0.044(16) 0.24(4) 0.01(2) 0.03(3) 0.061(19)
O41 0.12(3) 0.15(3) 0.14(3) 0.07(2) 0.06(2) 0.11(3)
N4 0.046(15) 0.058(17) 0.063(16) -0.015(13) -0.019(13) 0.042(14)
C11 0.05(2) 0.06(2) 0.08(2) -0.026(19) -0.008(17) 0.023(18)
C8 0.043(19) 0.032(18) 0.09(3) -0.038(18) 0.000(18) -0.004(15)
C31 0.07(3) 0.11(4) 0.08(3) -0.06(3) -0.02(2) 0.03(3)
C10 0.045(19) 0.06(2) 0.035(15) -0.015(15) -0.003(14) 0.015(17)
C6 0.039(17) 0.036(17) 0.061(19) -0.006(14) -0.012(15) 0.014(14)
O8 0.09(2) 0.038(14) 0.17(3) -0.045(16) -0.08(2) 0.040(14)
O10 0.10(2) 0.14(3) 0.058(14) 0.026(15) 0.010(13) 0.10(2)
N8 0.047(16) 0.055(17) 0.051(14) -0.008(13) 0.007(12) 0.025(14)
C13 0.040(18) 0.07(2) 0.035(15) -0.003(15) -0.003(13) 0.016(17)
C29 0.06(2) 0.12(3) 0.05(2) 0.01(2) 0.043(18) 0.04(2)
C22 0.06(2) 0.08(3) 0.07(2) 0.04(2) 0.04(2) 0.03(2)
C28 0.035(19) 0.08(3) 0.10(3) 0.00(2) 0.001(19) 0.026(19)
C12 0.024(16) 0.05(2) 0.10(3) 0.031(19) 0.006(17) -0.001(15)
O9 0.031(12) 0.065(16) 0.088(17) -0.028(14) -0.002(12) -0.013(11)
O15 0.09(2) 0.09(2) 0.087(19) 0.005(17) -0.011(16) 0.023(18)
O26 0.09(2) 0.12(2) 0.088(19) 0.016(17) 0.022(16) 0.07(2)
N54 0.057(12) 0.057(12) 0.057(12) 0.0000(10) -0.0001(10) 0.028(6)
C59 0.05(5) 0.07(6) 0.28(14) 0.11(8) 0.00(7) 0.04(5)
C58 0.073(16) 0.073(16) 0.073(16) 0.0000(10) 0.0000(10) 0.036(8)
C36 0.13(2) 0.13(2) 0.13(2) 0.0000(10) 0.0000(10) 0.066(10)
C49 0.077(17) 0.077(17) 0.077(17) 0.0000(10) 0.0000(10) 0.039(8)
C111 0.066(15) 0.066(15) 0.066(15) 0.0000(10) 0.0000(10) 0.033(8)
N61 0.046(11) 0.046(11) 0.046(11) 0.0000(10) 0.0000(10) 0.023(5)
C51 0.059(14) 0.059(14) 0.059(14) 0.0000(10) 0.0000(10) 0.030(7)
C112 0.073(17) 0.073(17) 0.073(17) 0.0000(10) 0.0000(10) 0.037(8)
C113 0.094(19) 0.094(19) 0.094(19) 0.0000(10) 0.0000(10) 0.047(9)
C114 0.101(19) 0.101(19) 0.102(19) 0.0000(10) 0.0000(10) 0.051(9)
C26 0.076(16) 0.076(16) 0.076(16) 0.0000(10) 0.0000(10) 0.038(8)
O18 0.070(17) 0.072(17) 0.051(13) 0.012(11) 0.018(12) 0.041(14)
O28 0.070(17) 0.057(16) 0.048(13) -0.007(11) 0.011(11) 0.022(14)
O25 0.14(3) 0.069(19) 0.12(2) -0.035(17) -0.08(2) 0.07(2)
C9 0.06(2) 0.032(18) 0.042(17) -0.003(14) -0.022(17) -0.014(16)
O17 0.08(2) 0.13(3) 0.066(17) 0.037(18) -0.002(14) 0.05(2)
C17 0.08(3) 0.07(3) 0.049(19) 0.017(18) -0.028(18) 0.03(2)
C18 0.09(3) 0.036(18) 0.033(16) -0.001(14) 0.002(17) 0.006(18)
C14 0.06(2) 0.040(18) 0.045(17) 0.003(14) 0.017(16) 0.009(16)
C15 0.09(3) 0.07(3) 0.10(3) -0.04(3) -0.03(3) 0.02(3)
C23 0.09(4) 0.11(4) 0.14(4) -0.08(4) -0.02(3) 0.06(3)
N24 0.064(19) 0.063(19) 0.045(15) -0.011(13) 0.025(14) 0.022(16)
C25 0.06(3) 0.13(4) 0.13(4) -0.02(3) -0.03(3) 0.07(3)
C20 0.026(17) 0.05(2) 0.12(3) 0.00(2) 0.02(2) 0.008(15)
N19 0.08(2) 0.046(17) 0.054(16) -0.006(13) 0.012(15) 0.014(15)
C21 0.12(4) 0.05(3) 0.13(4) 0.02(3) 0.02(3) 0.05(3)
C16 0.07(3) 0.11(3) 0.07(2) 0.00(2) 0.05(2) 0.06(3)
C5 0.07(2) 0.06(2) 0.06(2) 0.011(18) 0.001(19) 0.03(2)
C7 0.023(16) 0.09(3) 0.06(2) 0.020(19) 0.016(15) 0.021(17)
O12 0.042(13) 0.066(15) 0.059(13) -0.003(11) 0.008(10) 0.023(12)
O20 0.11(2) 0.11(2) 0.11(2) 0.000(2) 0.000(2) 0.055(10)
P1 0.014(4) 0.014(4) 0.045(9) 0.000 0.000 0.007(2)
O13 0.07(2) 0.06(2) 0.36(6) -0.03(3) 0.01(3) 0.050(18)
O23 0.063(11) 0.063(11) 0.063(11) 0.0000(10) 0.0000(10) 0.032(5)
O2 0.06(3) 0.06(3) 0.08(6) 0.000 0.000 0.032(17)
O34 0.07(3) 0.021(18) 0.023(16) 0.015(14) 0.014(17) 0.030(19)
O36 0.041(8) 0.042(8) 0.041(8) 0.0000(10) 0.0000(10) 0.021(4)
O1W 0.18(3) 0.18(3) 0.18(3) 0.000(2) 0.000(2) 0.092(15)
O2W 0.10(3) 0.18(4) 0.09(2) -0.05(2) -0.02(2) 0.01(3)
O3W 0.14(6) 0.06(3) 0.10(4) 0.04(3) 0.09(4) 0.03(4)
O4W 0.191(19) 0.191(19) 0.191(19) 0.000(2) 0.000(2) 0.095(10)
O5W 0.34(10) 0.34(10) 0.13(7) 0.000 0.000 0.17(5)
O7W 0.16(3) 0.16(3) 0.16(3) 0.000(2) 0.000(2) 0.082(14)
O8W 0.30(4) 0.30(4) 0.30(4) 0.000(2) 0.000(2) 0.15(2)
O9W 0.33(4) 0.33(4) 0.33(4) 0.000(2) 0.000(2) 0.16(2)
O10W 0.22(3) 0.22(3) 0.22(3) 0.000(2) 0.000(2) 0.112(18)

loop_
_atom_type_symbol
_atom_type_description
_atom_type_scat_dispersion_real
_atom_type_scat_dispersion_imag
_atom_type_scat_source
C C 0.0033 0.0016 'International Tables Vol C Tables 4.2.6.8 and 6.1.1.4'
H H 0.0000 0.0000 'International Tables Vol C Tables 4.2.6.8 and 6.1.1.4'
N N 0.0061 0.0033 'International Tables Vol C Tables 4.2.6.8 and 6.1.1.4'
O O 0.0106 0.0060 'International Tables Vol C Tables 4.2.6.8 and 6.1.1.4'
P P 0.1023 0.0942 'International Tables Vol C Tables 4.2.6.8 and 6.1.1.4'
Cu Cu 0.3201 1.2651 'International Tables Vol C Tables 4.2.6.8 and 6.1.1.4'
W W -0.8490 6.8722 'International Tables Vol C Tables 4.2.6.8 and 6.1.1.4'

loop_
_geom_angle_atom_site_label_1
_geom_angle_atom_site_label_2
_geom_angle_atom_site_label_3
_geom_angle
_geom_angle_site_symmetry_1
_geom_angle_site_symmetry_3
_geom_angle_publ_flag
O3 W1 O19 62.7(11) . 13 ?
O3 W1 O22 86.1(9) . . ?
O3 W1 O27 91.2(11) . 13 ?
O5 W1 O3 155.4(12) . . ?
O5 W1 O19 93.0(11) . 13 ?
O5 W1 O22 87.0(10) . . ?
O5 W1 O27 65.4(10) . 13 ?
O6 W1 O3 87.0(10) . . ?
O6 W1 O5 90.0(9) . . ?
O6 W1 O19 90.0(11) . 13 ?
O6 W1 O22 156.4(13) . . ?
O6 W1 O27 66.6(10) . 13 ?
O19 W1 O27 37.4(11) 13 13 ?
O22 W1 O19 66.8(11) . 13 ?
O22 W1 O27 90.9(12) . 13 ?
O29 W1 O3 100.6(13) . . ?
O29 W1 O5 103.9(12) . . ?
O29 W1 O6 102.4(14) . . ?
O29 W1 O19 158.9(14) . 13 ?
O29 W1 O22 101.1(15) . . ?
O29 W1 O27 163.7(15) . 13 ?
O30 W2 O6 88.8(9) . . ?
O30 W2 O1 155.7(14) . . ?
O30 W2 O34 95.2(10) . 13 ?
O6 W2 O1 85.8(13) . . ?
O6 W2 O34 94.3(10) . 13 ?
O11 W2 O30 101.6(12) . . ?
O11 W2 O6 102.4(12) . . ?
O11 W2 O31 105.0(17) . . ?
O11 W2 O1 102.8(16) . . ?
O11 W2 O34 156.4(13) . 13 ?
O31 W2 O30 87.1(12) . . ?
O31 W2 O6 152.5(15) . . ?
O31 W2 O1 86.9(12) . . ?
O31 W2 O34 59.1(14) . 13 ?
O1 W2 O34 61.7(14) . 13 ?
O3 W3 O16 86.4(10) . . ?
O3 W3 O19 61.1(11) . 13 ?
O3 W3 O36 95.2(12) . 13 ?
O16 W3 O19 66.9(10) . 13 ?
O16 W3 O36 90.8(12) . 13 ?
O24 W3 O3 104.7(13) . . ?
O24 W3 O16 99.7(13) . . ?
O24 W3 O19 159.9(12) . 13 ?
O24 W3 O32 103.7(14) . . ?
O24 W3 O43 98.5(15) . . ?
O24 W3 O36 157.9(13) . 13 ?
O32 W3 O3 85.5(12) . . ?
O32 W3 O16 156.5(13) . . ?
O32 W3 O19 89.9(13) . 13 ?
O32 W3 O36 68.1(12) . 13 ?
O43 W3 O3 156.8(15) . . ?
O43 W3 O16 87.8(12) . . ?
O43 W3 O19 96.0(14) . 13 ?
O43 W3 O32 91.0(11) . . ?
O43 W3 O36 62.4(14) . 13 ?
O36 W3 O19 41.7(11) 13 13 ?
O30 W4 O5 87.5(9) . . ?
O30 W4 O14 159.2(12) . 13 ?
O30 W4 O27 67.2(9) . 13 ?
O30 W4 O43 87.7(11) . 13 ?
O30 W4 O36 91.6(11) . . ?
O5 W4 O27 66.2(10) . 13 ?
O5 W4 O43 158.4(14) . 13 ?
O5 W4 O36 94.9(11) . . ?
O14 W4 O5 89.5(10) 13 . ?
O14 W4 O27 92.8(12) 13 13 ?
O14 W4 O43 87.6(10) 13 13 ?
O14 W4 O36 68.2(12) 13 . ?
O43 W4 O27 92.6(14) 13 13 ?
O43 W4 O36 64.3(15) 13 . ?
O41 W4 O30 101.2(14) . . ?
O41 W4 O5 99.1(12) . . ?
O41 W4 O14 99.6(16) . 13 ?
O41 W4 O27 160.8(15) . 13 ?
O41 W4 O43 102.5(16) . 13 ?
O41 W4 O36 161.4(16) . . ?
O36 W4 O27 37.8(12) . 13 ?
O4 W5 O16 101.1(11) . 13 ?
O4 W5 O21 102.8(14) . . ?
O4 W5 O22 100.2(12) . 13 ?
O4 W5 O31 105.5(16) . . ?
O4 W5 O34 155.7(12) . 13 ?
O16 W5 O21 156.1(14) 13 . ?
O16 W5 O22 89.3(11) 13 13 ?
O16 W5 O31 84.7(13) 13 . ?
O16 W5 O34 94.8(12) 13 13 ?
O21 W5 O34 62.2(13) . 13 ?
O22 W5 O21 88.0(14) 13 . ?
O22 W5 O31 154.3(16) 13 . ?
O22 W5 O34 98.3(13) 13 13 ?
O31 W5 O21 87.5(11) . . ?
O31 W5 O34 57.5(15) . 13 ?
O7 W6 O14 103.0(12) . . ?
O7 W6 O21 102.9(13) . . ?
O7 W6 O32 102.5(11) . . ?
O7 W6 O1 100.5(14) . . ?
O7 W6 O34 153.9(11) . 13 ?
O14 W6 O32 89.7(11) . . ?
O14 W6 O34 97.5(13) . 13 ?
O21 W6 O14 87.7(14) . . ?
O21 W6 O32 154.4(14) . . ?
O21 W6 O1 86.4(12) . . ?
O21 W6 O34 61.6(11) . 13 ?
O32 W6 O34 93.6(12) . 13 ?
O1 W6 O14 156.5(15) . . ?
O1 W6 O32 86.0(14) . . ?
O1 W6 O34 59.9(13) . 13 ?
O19 P10 O19 180.0 . 13 ?
O19 P10 O34 104.5(15) . . ?
O19 P10 O34 75.5(15) 13 . ?
O19 P10 O34 75.5(15) . 13 ?
O19 P10 O34 104.5(15) 13 13 ?
O19 P10 O36 108.7(18) . 13 ?
O19 P10 O36 71.3(18) . . ?
O19 P10 O36 71.3(18) 13 13 ?
O19 P10 O36 108.7(18) 13 . ?
O27 P10 O19 114.7(17) 13 . ?
O27 P10 O19 65.3(17) 13 13 ?
O27 P10 O19 65.3(17) . . ?
O27 P10 O19 114.7(17) . 13 ?
O27 P10 O27 179.990(12) 13 . ?
O27 P10 O34 110.0(17) 13 . ?
O27 P10 O34 110.0(17) . 13 ?
O27 P10 O34 70.0(17) 13 13 ?
O27 P10 O34 70.0(17) . . ?
O27 P10 O36 116.1(18) . . ?
O27 P10 O36 63.9(18) 13 . ?
O27 P10 O36 116.1(18) 13 13 ?
O27 P10 O36 63.9(18) . 13 ?
O34 P10 O34 180.0 . 13 ?
O36 P10 O34 78.5(18) . . ?
O36 P10 O34 101.5(18) 13 . ?
O36 P10 O34 78.6(18) 13 13 ?
O36 P10 O34 101.5(18) . 13 ?
O36 P10 O36 180(2) . 13 ?
N4 Cu2 O12 91.3(8) . . ?
N8 Cu2 N4 81.7(7) . . ?
N8 Cu2 O12 98.2(8) . . ?
O18 Cu2 N4 92.3(9) . . ?
O18 Cu2 N8 169.4(10) . . ?
O18 Cu2 O12 90.7(9) . . ?
O28 Cu2 N4 175.5(10) . . ?
O28 Cu2 N8 94.6(8) . . ?
O28 Cu2 O18 90.8(10) . . ?
O28 Cu2 O12 91.8(10) . . ?
N54 Cu1 C49 55.1(14) . 10_655 ?
N54 Cu1 O25 154.5(18) . . ?
N54 Cu1 O17 87.3(14) . . ?
N54 Cu1 O20 102(2) . . ?
N61 Cu1 N54 80.2(15) . . ?
N61 Cu1 C49 25.4(14) . 10_655 ?
N61 Cu1 O25 87.7(15) . . ?
N61 Cu1 O17 164.4(15) . . ?
N61 Cu1 O20 99(2) . . ?
O25 Cu1 C49 109.5(16) . 10_655 ?
O25 Cu1 O17 99.9(12) . . ?
O25 Cu1 O20 102(2) . . ?
O17 Cu1 C49 140.4(15) . 10_655 ?
O17 Cu1 O20 92(2) . . ?
O20 Cu1 C49 106(3) . 10_655 ?
O8 W7 O10 101.3(15) . . ?
O8 W7 O9 102.8(15) . . ?
O8 W7 O26 104.3(14) . 12_556 ?
O8 W7 O26 103.8(13) . . ?
O8 W7 O23 160.4(16) . . ?
O8 W7 O23 162.1(16) . 12_556 ?
O10 W7 O23 89.7(14) . 12_556 ?
O10 W7 O23 66.0(13) . . ?
O9 W7 O10 155.9(12) . . ?
O9 W7 O26 90.0(12) . . ?
O9 W7 O26 85.2(11) . 12_556 ?
O9 W7 O23 66.6(13) . 12_556 ?
O9 W7 O23 91.1(14) . . ?
O26 W7 O10 85.8(11) . . ?
O26 W7 O10 87.4(12) 12_556 . ?
O26 W7 O26 151.9(19) 12_556 . ?
O26 W7 O23 62.0(15) . . ?
O26 W7 O23 91.1(15) . 12_556 ?
O26 W7 O23 90.3(15) 12_556 . ?
O26 W7 O23 61.6(15) 12_556 12_556 ?
O23 W7 O23 37.4(18) . 12_556 ?
O10 W8 O9 86.5(10) . 11_556 ?
O10 W8 O2 95.0(9) . 10_556 ?
O9 W8 O2 94.5(8) 11_556 10_556 ?
O15 W8 O10 101.9(14) . . ?
O15 W8 O9 100.9(12) . 11_556 ?
O15 W8 O13 100.2(18) . . ?
O15 W8 O13 99.2(19) . 3 ?
O15 W8 O2 157.7(11) . 10_556 ?
O13 W8 O10 90.7(13) . . ?
O13 W8 O10 158.9(17) 3 . ?
O13 W8 O9 88.8(13) 3 11_556 ?
O13 W8 O9 158.8(17) . 11_556 ?
O13 W8 O13 86.4(17) 3 . ?
O13 W8 O2 64.9(14) 3 10_556 ?
O13 W8 O2 64.8(14) . 10_556 ?
W4 O30 W2 137.9(10) . . ?
W3 O3 W1 141.7(15) . . ?
W4 O5 W1 137.4(12) . . ?
W1 O6 W2 137.8(11) . . ?
W6 O14 W4 137.9(15) . 13 ?
W5 O16 W3 137.7(12) 13 . ?
W1 O19 W3 93.8(11) 13 13 ?
P10 O19 W1 130.2(17) . 13 ?
P10 O19 W3 123.4(17) . 13 ?
P10 O19 O27 55.2(16) . . ?
P10 O19 O36 55.1(16) . . ?
O27 O19 W1 75.0(17) . 13 ?
O27 O19 W3 139.6(19) . 13 ?
O27 O19 O36 97(2) . . ?
O36 O19 W1 142(2) . 13 ?
O36 O19 W3 68.3(16) . 13 ?
W6 O21 W5 142.1(18) . . ?
W5 O22 W1 137.4(15) 13 . ?
W4 O27 W1 90.0(10) 13 13 ?
P10 O27 W1 127.2(19) . 13 ?
P10 O27 W4 127.1(17) . 13 ?
P10 O27 O19 59.5(17) . . ?
P10 O27 O34 60.6(17) . . ?
P10 O27 O36 61.1(19) . 13 ?
O19 O27 W1 67.7(16) . 13 ?
O19 O27 W4 134.9(18) . 13 ?
O19 O27 O34 96(2) . . ?
O34 O27 W1 128.4(17) . 13 ?
O34 O27 W4 127.7(19) . 13 ?
O36 O27 W1 136(2) 13 13 ?
O36 O27 W4 66.0(17) 13 13 ?
O36 O27 O19 103(3) 13 . ?
O36 O27 O34 94(2) 13 . ?
W2 O31 W5 145(2) . . ?
W3 O32 W6 137.7(13) . . ?
W3 O43 W4 137(2) . 13 ?
W6 O1 W2 141.9(19) . . ?
C11 N4 Cu2 126.5(10) . . ?
C11 N4 C6 120.0 . . ?
C6 N4 Cu2 113.4(10) . . ?
N4 C11 H11 120.0 . . ?
C8 C11 N4 120.0 . . ?
C8 C11 H11 120.0 . . ?
C11 C8 H8 120.0 . . ?
C31 C8 C11 120.0 . . ?
C31 C8 H8 120.0 . . ?
C8 C31 H31 120.0 . . ?
C8 C31 C10 120.0 . . ?
C10 C31 H31 120.0 . . ?
C31 C10 H10 120.0 . . ?
C31 C10 C6 120.0 . . ?
C6 C10 H10 120.0 . . ?
N4 C6 C13 115.7(14) . . ?
C10 C6 N4 120.0 . . ?
C10 C6 C13 124.1(13) . . ?
W7 O10 W8 140.2(13) . . ?
C13 N8 Cu2 114.2(10) . . ?
C13 N8 C12 120.0 . . ?
C12 N8 Cu2 125.7(10) . . ?
N8 C13 C6 114.7(14) . . ?
C29 C13 C6 125.3(14) . . ?
C29 C13 N8 120.0 . . ?
C13 C29 H29 120.0 . . ?
C13 C29 C22 120.0 . . ?
C22 C29 H29 120.0 . . ?
C29 C22 H22 120.0 . . ?
C28 C22 C29 120.0 . . ?
C28 C22 H22 120.0 . . ?
C22 C28 H28 120.0 . . ?
C22 C28 C12 120.0 . . ?
C12 C28 H28 120.0 . . ?
N8 C12 H12 120.0 . . ?
C28 C12 N8 120.0 . . ?
C28 C12 H12 120.0 . . ?
W7 O9 W8 139.5(13) . 12_556 ?
W7 O26 W7 144.9(19) 11_556 . ?
C59 N54 Cu1 126(2) . . ?
C59 N54 C49 166(4) . 10_655 ?
C59 N54 C111 120.0 . . ?
C59 N54 C51 84(2) . 10_655 ?
C49 N54 Cu1 67.3(18) 10_655 . ?
C111 N54 Cu1 114(2) . . ?
C111 N54 C49 46(4) . 10_655 ?
C111 N54 C51 36(2) . 10_655 ?
C51 N54 Cu1 150(3) 10_655 . ?
C51 N54 C49 83(3) 10_655 10_655 ?
C112 N54 Cu1 159(5) 10_655 . ?
C112 N54 C59 34(4) 10_655 . ?
C112 N54 C49 133(5) 10_655 10_655 ?
C112 N54 C111 87(4) 10_655 . ?
C112 N54 C51 51(3) 10_655 10_655 ?
N54 C59 C113 136(5) . 10_655 ?
C58 C59 N54 120.0 . . ?
C58 C59 C113 21(6) . 10_655 ?
C112 C59 N54 68(4) 10_655 . ?
C112 C59 C58 53(5) 10_655 . ?
C112 C59 C113 67(7) 10_655 10_655 ?
C59 C58 C36 120.0 . . ?
C59 C58 C51 76(2) . 10_655 ?
C59 C58 C114 162(10) . 10_655 ?
C36 C58 C51 44(2) . 10_655 ?
C36 C58 C114 68(6) . 10_655 ?
C112 C58 C59 35(5) 10_655 . ?
C112 C58 C36 86(5) 10_655 . ?
C112 C58 C51 43(3) 10_655 10_655 ?
C112 C58 C114 143(10) 10_655 10_655 ?
C113 C58 C59 89(10) 10_655 . ?
C113 C58 C36 133(10) 10_655 . ?
C113 C58 C51 137(10) 10_655 10_655 ?
C113 C58 C112 109(10) 10_655 10_655 ?
C113 C58 C114 75(10) 10_655 10_655 ?
C114 C58 C51 108(7) 10_655 10_655 ?
C58 C36 C49 120.0 . . ?
C58 C36 C112 40(2) . 10_655 ?
C58 C36 C113 13(5) . 10_655 ?
C58 C36 C114 57(5) . 10_655 ?
C49 C36 C112 80.2(17) . 10_655 ?
C49 C36 C113 126(3) . 10_655 ?
C49 C36 C114 164(9) . 10_655 ?
N61 C36 C58 159(4) 10_655 . ?
N61 C36 C49 42(3) 10_655 . ?
N61 C36 C51 69(4) 10_655 10_655 ?
N61 C36 C112 120(5) 10_655 10_655 ?
N61 C36 C113 157(9) 10_655 10_655 ?
N61 C36 C114 135(8) 10_655 10_655 ?
N61 C36 C26 79(7) 10_655 10_655 ?
C51 C36 C58 92(4) 10_655 . ?
C51 C36 C49 28(4) 10_655 . ?
C51 C36 C112 52(3) 10_655 10_655 ?
C51 C36 C113 98(6) 10_655 10_655 ?
C51 C36 C114 143(10) 10_655 10_655 ?
C112 C36 C113 46(3) 10_655 10_655 ?
C114 C36 C112 94(6) 10_655 10_655 ?
C114 C36 C113 48(3) 10_655 10_655 ?
C26 C36 C58 116(7) 10_655 . ?
C26 C36 C49 121(7) 10_655 . ?
C26 C36 C51 145(10) 10_655 10_655 ?
C26 C36 C112 148(10) 10_655 10_655 ?
C26 C36 C113 106(7) 10_655 10_655 ?
C26 C36 C114 59(3) 10_655 10_655 ?
N54 C49 Cu1 57.5(17) 10_655 10_655 ?
N54 C49 C112 136(3) 10_655 10_655 ?
C36 C49 Cu1 109(3) . 10_655 ?
C36 C49 N54 166(3) . 10_655 ?
C36 C49 C111 148(3) . 10_655 ?
C36 C49 C111 120.0 . . ?
C36 C49 C112 57.2(19) . 10_655 ?
C111 C49 Cu1 131(3) . 10_655 ?
C111 C49 Cu1 103(3) 10_655 10_655 ?
C111 C49 N54 74(3) . 10_655 ?
C111 C49 N54 45.5(15) 10_655 10_655 ?
C111 C49 C111 28(3) . 10_655 ?
C111 C49 C112 63.1(18) . 10_655 ?
C111 C49 C112 91(4) 10_655 10_655 ?
N61 C49 Cu1 63(3) 10_655 10_655 ?
N61 C49 N54 120(4) 10_655 10_655 ?
N61 C49 C36 48(4) 10_655 . ?
N61 C49 C111 163(5) 10_655 . ?
N61 C49 C111 163(7) 10_655 10_655 ?
N61 C49 C112 103(5) 10_655 10_655 ?
C51 C49 Cu1 171(10) 10_655 10_655 ?
C51 C49 N54 120(6) 10_655 10_655 ?
C51 C49 C36 74(5) 10_655 . ?
C51 C49 C111 47(4) 10_655 . ?
C51 C49 C111 75(6) 10_655 10_655 ?
C51 C49 N61 118(8) 10_655 10_655 ?
C51 C49 C112 17(4) 10_655 10_655 ?
C112 C49 Cu1 165(3) 10_655 10_655 ?
N54 C111 C49 88(5) . 10_655 ?
N54 C111 C51 115(3) . . ?
N54 C111 C112 45(3) . 10_655 ?
C49 C111 N54 120.0 . . ?
C49 C111 C49 152(5) . 10_655 ?
C49 C111 C51 124(3) . . ?
C49 C111 C112 75(3) . 10_655 ?
C49 C111 C112 133(6) 10_655 10_655 ?
C111 C111 N54 162(9) 10_655 . ?
C111 C111 C49 78(8) 10_655 . ?
C111 C111 C49 74(5) 10_655 10_655 ?
C111 C111 C51 106(9) 10_655 10_655 ?
C111 C111 C51 46(6) 10_655 . ?
C111 C111 C112 153(9) 10_655 10_655 ?
C51 C111 N54 92(5) 10_655 . ?
C51 C111 C49 28(5) 10_655 . ?
C51 C111 C49 177(10) 10_655 10_655 ?
C51 C111 C49 28(3) . 10_655 ?
C51 C111 C51 152(5) 10_655 . ?
C51 C111 C112 160(4) . 10_655 ?
C51 C111 C112 47(2) 10_655 10_655 ?
C36 N61 Cu1 165(9) 10_655 . ?
C36 N61 C51 67(4) 10_655 . ?
C36 N61 C26 55(4) 10_655 . ?
C49 N61 Cu1 92(4) 10_655 . ?
C49 N61 C36 90(7) 10_655 10_655 ?
C49 N61 C51 25(4) 10_655 . ?
C49 N61 C26 145(4) 10_655 . ?
C51 N61 Cu1 117(2) . . ?
C51 N61 C26 120.0 . . ?
C26 N61 Cu1 123(2) . . ?
N54 C51 C58 79(5) 10_655 10_655 ?
C36 C51 N54 124(6) 10_655 10_655 ?
C36 C51 C58 44.5(15) 10_655 10_655 ?
C36 C51 C111 154(4) 10_655 . ?
C36 C51 N61 44(4) 10_655 . ?
C36 C51 C112 77(4) 10_655 . ?
C49 C51 N54 155(7) 10_655 10_655 ?
C49 C51 C58 122(6) 10_655 10_655 ?
C49 C51 C36 78(6) 10_655 10_655 ?
C49 C51 C111 105(6) 10_655 10_655 ?
C49 C51 C111 77(5) 10_655 . ?
C49 C51 N61 37(4) 10_655 . ?
C49 C51 C112 155(4) 10_655 . ?
C111 C51 N54 51(2) 10_655 10_655 ?
C111 C51 N54 79(3) . 10_655 ?
C111 C51 C58 157(3) . 10_655 ?
C111 C51 C58 130(6) 10_655 10_655 ?
C111 C51 C36 170(10) 10_655 10_655 ?
C111 C51 C111 28(4) 10_655 . ?
C111 C51 N61 141(4) 10_655 . ?
C111 C51 C112 99(4) 10_655 . ?
N61 C51 N54 167(3) . 10_655 ?
N61 C51 C58 88(4) . 10_655 ?
N61 C51 C111 113(3) . . ?
N61 C51 C112 120.0 . . ?
C112 C51 N54 47(2) . 10_655 ?
C112 C51 C58 33(4) . 10_655 ?
C112 C51 C111 127(3) . . ?
N54 C112 C36 131(4) 10_655 10_655 ?
N54 C112 C49 90(3) 10_655 10_655 ?
N54 C112 C111 48.1(19) 10_655 10_655 ?
N54 C112 C51 82(3) 10_655 . ?
N54 C112 C113 158(3) 10_655 . ?
C59 C112 N54 78(8) 10_655 10_655 ?
C59 C112 C58 92(7) 10_655 10_655 ?
C59 C112 C36 143(10) 10_655 10_655 ?
C59 C112 C49 159(10) 10_655 10_655 ?
C59 C112 C111 125(9) 10_655 10_655 ?
C59 C112 C51 155(10) 10_655 . ?
C59 C112 C113 81(8) 10_655 . ?
C58 C112 N54 162(10) 10_655 10_655 ?
C58 C112 C36 54(4) 10_655 10_655 ?
C58 C112 C49 96(6) 10_655 10_655 ?
C58 C112 C111 136(8) 10_655 10_655 ?
C58 C112 C51 104(5) 10_655 . ?
C58 C112 C113 22(7) 10_655 . ?
C36 C112 C49 42.6(19) 10_655 10_655 ?
C36 C112 C111 84(3) 10_655 10_655 ?
C111 C112 C49 41.6(13) 10_655 10_655 ?
C51 C112 C36 50.7(18) . 10_655 ?
C51 C112 C49 8.1(16) . 10_655 ?
C51 C112 C111 34(2) . 10_655 ?
C113 C112 C36 70.0(19) . 10_655 ?
C113 C112 C49 112.2(14) . 10_655 ?
C113 C112 C111 154(2) . 10_655 ?
C113 C112 C51 120.0 . . ?
C59 C113 C36 93(3) 10_655 10_655 ?
C58 C113 C59 69(10) 10_655 10_655 ?
C58 C113 C36 34(10) 10_655 10_655 ?
C58 C113 C112 50(10) 10_655 . ?
C58 C113 C114 82(10) 10_655 . ?
C112 C113 C59 32(3) . 10_655 ?
C112 C113 C36 64(2) . 10_655 ?
C112 C113 C114 120.0 . . ?
C114 C113 C59 150(3) . 10_655 ?
C114 C113 C36 57(2) . 10_655 ?
C58 C114 C36 55(3) 10_655 10_655 ?
C113 C114 C58 22(5) . 10_655 ?
C113 C114 C36 75(4) . 10_655 ?
C26 C114 C58 101(3) . 10_655 ?
C26 C114 C36 46(4) . 10_655 ?
C26 C114 C113 120.0 . . ?
C36 C26 N61 46(4) 10_655 . ?
C36 C26 C114 75(4) 10_655 . ?
C114 C26 N61 120.0 . . ?
C9 O18 Cu2 120(2) . . ?
C17 O28 Cu2 128(3) . . ?
C17 O25 Cu1 133(3) . . ?
O18 C9 C5 117(4) . . ?
O17 C9 O18 126(3) . . ?
O17 C9 C5 118(4) . . ?
C9 O17 Cu1 138(3) . . ?
O28 C17 O25 127(4) . . ?
O28 C17 C14 119(3) . . ?
O25 C17 C14 114(4) . . ?
C14 C18 H18 120.0 . . ?
C14 C18 C25 120.0 . . ?
C25 C18 H18 120.0 . . ?
C18 C14 C17 118(2) . . ?
C15 C14 C17 122(2) . . ?
C15 C14 C18 120.0 . . ?
C14 C15 H15 120.0 . . ?
C23 C15 C14 120.0 . . ?
C23 C15 H15 120.0 . . ?
C15 C23 H23 120.0 . . ?
C15 C23 N24 120.0 . . ?
N24 C23 H23 120.0 . . ?
C25 N24 C23 120.0 . . ?
C18 C25 H25 120.0 . . ?
N24 C25 C18 120.0 . . ?
N24 C25 H25 120.0 . . ?
N19 C20 H20 118.2 . . ?
N19 C20 C7 124(3) . . ?
C7 C20 H20 118.2 . . ?
C20 N19 C21 118(3) . . ?
N19 C21 H21 121.4 . . ?
C16 C21 N19 117(4) . . ?
C16 C21 H21 121.4 . . ?
C21 C16 H16 116.9 . . ?
C21 C16 C5 126(4) . . ?
C5 C16 H16 116.9 . . ?
C16 C5 C9 122(4) . . ?
C7 C5 C9 120(4) . . ?
C7 C5 C16 117(3) . . ?
C20 C7 H7 120.9 . . ?
C5 C7 C20 118(4) . . ?
C5 C7 H7 120.9 . . ?
O23 P1 O23 67.9(17) 2 10_556 ?
O23 P1 O23 112.1(16) 11_556 12_556 ?
O23 P1 O23 180(4) 12_556 3 ?
O23 P1 O23 67.9(16) 10_556 3 ?
O23 P1 O23 112.1(16) 2 . ?
O23 P1 O23 67.9(16) . 12_556 ?
O23 P1 O23 67.9(16) 11_556 . ?
O23 P1 O23 112.1(17) . 3 ?
O23 P1 O23 112.1(16) 10_556 12_556 ?
O23 P1 O23 179.995(18) 10_556 . ?
O23 P1 O23 180.0(17) 11_556 2 ?
O23 P1 O23 112.1(16) 2 3 ?
O23 P1 O23 112.1(16) 11_556 10_556 ?
O23 P1 O23 67.9(16) 11_556 3 ?
O23 P1 O23 67.9(16) 2 12_556 ?
O23 P1 O2 106.7(18) 11_556 10_556 ?
O23 P1 O2 106.7(18) 3 . ?
O23 P1 O2 73.3(18) 2 10_556 ?
O23 P1 O2 106.7(18) 12_556 10_556 ?
O23 P1 O2 106.7(18) 2 . ?
O23 P1 O2 73.3(18) . 10_556 ?
O23 P1 O2 73.3(18) 3 10_556 ?
O23 P1 O2 106.7(18) . . ?
O23 P1 O2 106.7(18) 10_556 10_556 ?
O23 P1 O2 73.3(18) 10_556 . ?
O23 P1 O2 73.3(18) 11_556 . ?
O23 P1 O2 73.3(18) 12_556 . ?
O2 P1 O2 180.0 10_556 . ?
W8 O13 W8 135(3) 2 . ?
W7 O23 W7 90.8(16) . 11_556 ?
P1 O23 W7 128(3) . . ?
P1 O23 W7 127(3) . 11_556 ?
P1 O23 O23 56.0(8) . 11_556 ?
P1 O23 O23 56.0(8) . 12_556 ?
O23 O23 W7 72(3) 12_556 . ?
O23 O23 W7 137(4) 11_556 . ?
O23 O23 W7 71(3) 11_556 11_556 ?
O23 O23 W7 138(4) 12_556 11_556 ?
O23 O23 O23 96(4) 11_556 12_556 ?
W8 O2 W8 94.9(6) 11_556 12_556 ?
W8 O2 W8 94.9(6) 11_556 10_556 ?
W8 O2 W8 94.9(6) 12_556 10_556 ?
P1 O2 W8 121.7(4) . 12_556 ?
P1 O2 W8 121.7(4) . 11_556 ?
P1 O2 W8 121.7(4) . 10_556 ?
W2 O34 W5 97.0(12) 13 13 ?
W2 O34 W6 96.2(12) 13 13 ?
W5 O34 W6 93.9(11) 13 13 ?
P10 O34 W2 124.7(19) . 13 ?
P10 O34 W5 120.3(17) . 13 ?
P10 O34 W6 118.0(18) . 13 ?
P10 O34 O27 49.4(14) . . ?
O27 O34 W2 75.3(18) . 13 ?
O27 O34 W5 134(2) . 13 ?
O27 O34 W6 131.4(18) . 13 ?
W4 O36 W3 94.7(13) . 13 ?
P10 O36 W3 124(2) . 13 ?
P10 O36 W4 131(2) . . ?
P10 O36 O19 53.6(15) . . ?
P10 O36 O27 55.0(17) . 13 ?
O19 O36 W3 70.0(16) . 13 ?
O19 O36 W4 144(2) . . ?
O27 O36 W3 141(2) 13 13 ?
O27 O36 W4 76.2(19) 13 . ?
O27 O36 O19 95(2) 13 . ?

loop_
_geom_bond_atom_site_label_1
_geom_bond_atom_site_label_2
_geom_bond_distance
_geom_bond_site_symmetry_2
_geom_bond_publ_flag
W1 O3 1.90(2) . ?
W1 O5 1.90(2) . ?
W1 O6 1.89(2) . ?
W1 O19 2.41(3) 13 ?
W1 O22 1.93(3) . ?
W1 O27 2.52(3) 13 ?
W1 O29 1.66(3) . ?
W2 O30 1.90(2) . ?
W2 O6 1.91(2) . ?
W2 O11 1.66(3) . ?
W2 O31 1.85(3) . ?
W2 O1 1.94(3) . ?
W2 O34 2.34(4) 13 ?
W3 O3 1.88(3) . ?
W3 O16 1.93(2) . ?
W3 O19 2.49(3) 13 ?
W3 O24 1.72(2) . ?
W3 O32 1.87(2) . ?
W3 O43 1.86(3) . ?
W3 O36 2.46(4) 13 ?
W4 O30 1.89(2) . ?
W4 O5 1.89(2) . ?
W4 O14 1.89(2) 13 ?
W4 O27 2.48(3) 13 ?
W4 O43 1.93(3) 13 ?
W4 O41 1.76(3) . ?
W4 O36 2.34(4) . ?
W5 O4 1.661(19) . ?
W5 O16 1.86(2) 13 ?
W5 O21 1.92(2) . ?
W5 O22 1.87(3) 13 ?
W5 O31 1.88(3) . ?
W5 O34 2.40(3) 13 ?
W6 O7 1.664(19) . ?
W6 O14 1.88(3) . ?
W6 O21 1.85(3) . ?
W6 O32 1.91(2) . ?
W6 O1 1.85(4) . ?
W6 O34 2.47(3) 13 ?
P10 O19 1.50(3) 13 ?
P10 O19 1.50(3) . ?
P10 O27 1.43(3) 13 ?
P10 O27 1.43(4) . ?
P10 O34 1.64(3) . ?
P10 O34 1.64(3) 13 ?
P10 O36 1.53(4) . ?
P10 O36 1.53(4) 13 ?
Cu2 N4 1.986(13) . ?
Cu2 N8 1.979(14) . ?
Cu2 O18 1.95(2) . ?
Cu2 O28 1.95(2) . ?
Cu2 O12 2.29(2) . ?
Cu1 N54 2.00(3) . ?
Cu1 C49 2.19(7) 10_655 ?
Cu1 N61 1.95(3) . ?
Cu1 O25 2.02(3) . ?
Cu1 O17 2.07(3) . ?
Cu1 O20 2.15(7) . ?
W7 O8 1.64(2) . ?
W7 O10 1.88(2) . ?
W7 O9 1.85(3) . ?
W7 O26 1.86(3) 12_556 ?
W7 O26 1.87(3) . ?
W7 O23 2.49(5) . ?
W7 O23 2.51(5) 12_556 ?
W8 O10 1.90(3) . ?
W8 O9 1.95(3) 11_556 ?
W8 O15 1.74(3) . ?
W8 O13 1.90(3) . ?
W8 O13 1.90(4) 3 ?
W8 O2 2.384(11) 10_556 ?
O19 O27 1.58(4) . ?
O19 O36 1.76(5) . ?
O27 O34 1.77(4) . ?
O27 O36 1.57(5) 13 ?
N4 C11 1.3900 . ?
N4 C6 1.3900 . ?
C11 H11 0.9300 . ?
C11 C8 1.3900 . ?
C8 H8 0.9300 . ?
C8 C31 1.3900 . ?
C31 H31 0.9300 . ?
C31 C10 1.3900 . ?
C10 H10 0.9300 . ?
C10 C6 1.3900 . ?
C6 C13 1.409(19) . ?
N8 C13 1.3900 . ?
N8 C12 1.3900 . ?
C13 C29 1.3900 . ?
C29 H29 0.9300 . ?
C29 C22 1.3900 . ?
C22 H22 0.9300 . ?
C22 C28 1.3900 . ?
C28 H28 0.9300 . ?
C28 C12 1.3900 . ?
C12 H12 0.9300 . ?
N54 C59 1.3900 . ?
N54 C49 1.95(8) 10_655 ?
N54 C111 1.3900 . ?
N54 C51 1.78(8) 10_655 ?
N54 C112 1.32(6) 10_655 ?
C59 C58 1.3900 . ?
C59 C112 0.80(10) 10_655 ?
C59 C113 1.49(9) 10_655 ?
C58 C36 1.3900 . ?
C58 C51 1.98(7) 10_655 ?
C58 C112 1.12(7) 10_655 ?
C58 C113 0.54(14) 10_655 ?
C58 C114 1.42(10) 10_655 ?
C36 C49 1.3900 . ?
C36 N61 1.03(7) 10_655 ?
C36 C51 1.37(5) 10_655 ?
C36 C112 1.73(10) 10_655 ?
C36 C113 1.81(12) 10_655 ?
C36 C114 1.57(9) 10_655 ?
C36 C26 1.16(8) 10_655 ?
C49 C111 1.41(9) 10_655 ?
C49 C111 1.3900 . ?
C49 N61 0.94(6) 10_655 ?
C49 C51 0.68(9) 10_655 ?
C49 C112 2.02(9) 10_655 ?
C111 C111 0.68(6) 10_655 ?
C111 C51 1.397(19) . ?
C111 C51 1.05(5) 10_655 ?
C111 C112 1.86(5) 10_655 ?
N61 C51 1.3900 . ?
N61 C26 1.3900 . ?
C51 C112 1.3900 . ?
C112 C113 1.3900 . ?
C113 C114 1.3900 . ?
C114 C26 1.3900 . ?
O18 C9 1.24(5) . ?
O28 C17 1.18(5) . ?
O25 C17 1.24(5) . ?
C9 O17 1.21(5) . ?
C9 C5 1.55(5) . ?
C17 C14 1.50(4) . ?
C18 H18 0.9300 . ?
C18 C14 1.3900 . ?
C18 C25 1.3900 . ?
C14 C15 1.3900 . ?
C15 H15 0.9300 . ?
C15 C23 1.3900 . ?
C23 H23 0.9300 . ?
C23 N24 1.3900 . ?
N24 C25 1.3900 . ?
C25 H25 0.9300 . ?
C20 H20 0.9300 . ?
C20 N19 1.29(5) . ?
C20 C7 1.40(5) . ?
N19 C21 1.40(6) . ?
C21 H21 0.9300 . ?
C21 C16 1.30(5) . ?
C16 H16 0.9300 . ?
C16 C5 1.35(5) . ?
C5 C7 1.32(5) . ?
C7 H7 0.9300 . ?
P1 O23 1.44(5) 11_556 ?
P1 O23 1.44(5) 10_556 ?
P1 O23 1.44(5) 3 ?
P1 O23 1.44(5) 12_556 ?
P1 O23 1.44(5) 2 ?
P1 O23 1.44(5) . ?
P1 O2 1.65(2) 10_556 ?
P1 O2 1.65(2) . ?
O23 O23 1.60(6) 11_556 ?
O23 O23 1.60(6) 12_556 ?

loop_
_geom_torsion_atom_site_label_1
_geom_torsion_atom_site_label_2
_geom_torsion_atom_site_label_3
_geom_torsion_atom_site_label_4
_geom_torsion
_geom_torsion_site_symmetry_1
_geom_torsion_site_symmetry_2
_geom_torsion_site_symmetry_3
_geom_torsion_site_symmetry_4
_geom_torsion_publ_flag
W1 O19 O27 W4 -66(3) 13 . . 13 ?
W1 O19 O27 P10 -179.6(14) 13 . . . ?
W1 O19 O27 O34 129.5(18) 13 . . . ?
W1 O19 O27 O36 -135(2) 13 . . 13 ?
W1 O19 O36 W3 66(3) 13 . . 13 ?
W1 O19 O36 W4 136(3) 13 . . . ?
W1 O19 O36 P10 -113(3) 13 . . . ?
W1 O19 O36 O27 -151(3) 13 . . 13 ?
W1 O27 O34 W2 -63(2) 13 . . 13 ?
W1 O27 O34 W5 -149(2) 13 . . 13 ?
W1 O27 O34 W6 22(4) 13 . . 13 ?
W1 O27 O34 P10 116(3) 13 . . . ?
W3 O19 O27 W1 -78(3) 13 . . 13 ?
W3 O19 O27 W4 -144(2) 13 . . 13 ?
W3 O19 O27 P10 103(3) 13 . . . ?
W3 O19 O27 O34 52(4) 13 . . . ?
W3 O19 O27 O36 148(3) 13 . . 13 ?
W3 O19 O36 W4 69(4) 13 . . . ?
W3 O19 O36 P10 -179.0(16) 13 . . . ?
W3 O19 O36 O27 143(2) 13 . . 13 ?
W4 O27 O34 W2 65(2) 13 . . 13 ?
W4 O27 O34 W5 -21(4) 13 . . 13 ?
W4 O27 O34 W6 150.0(18) 13 . . 13 ?
W4 O27 O34 P10 -116(2) 13 . . . ?
P10 O19 O27 W1 179.6(14) . . . 13 ?
P10 O19 O27 W4 114(3) . . . 13 ?
P10 O19 O27 O34 -51.0(16) . . . . ?
P10 O19 O27 O36 44.9(19) . . . 13 ?
P10 O19 O36 W3 179.0(16) . . . 13 ?
P10 O19 O36 W4 -112(4) . . . . ?
P10 O19 O36 O27 -38.3(17) . . . 13 ?
P10 O27 O34 W2 -179.2(16) . . . 13 ?
P10 O27 O34 W5 95(3) . . . 13 ?
P10 O27 O34 W6 -94(3) . . . 13 ?
Cu2 N4 C11 C8 -178.7(15) . . . . ?
Cu2 N4 C6 C10 178.9(13) . . . . ?
Cu2 N4 C6 C13 3.1(18) . . . . ?
Cu2 N8 C13 C6 4.3(18) . . . . ?
Cu2 N8 C13 C29 -176.3(14) . . . . ?
Cu2 N8 C12 C28 175.9(16) . . . . ?
Cu2 O18 C9 O17 0(5) . . . . ?
Cu2 O18 C9 C5 -176(2) . . . . ?
Cu2 O28 C17 O25 -3(6) . . . . ?
Cu2 O28 C17 C14 168.6(19) . . . . ?
Cu1 N54 C59 C58 178(4) . . . . ?
Cu1 N54 C59 C112 -168(12) . . . 10_655 ?
Cu1 N54 C59 C113 -164(11) . . . 10_655 ?
Cu1 N54 C111 C49 -178(3) . . . . ?
Cu1 N54 C111 C49 0(6) . . . 10_655 ?
Cu1 N54 C111 C111 -14(41) . . . 10_655 ?
Cu1 N54 C111 C51 177(9) . . . 10_655 ?
Cu1 N54 C111 C51 -5(4) . . . . ?
Cu1 N54 C111 C112 174(7) . . . 10_655 ?
Cu1 C49 C111 N54 -180(5) 10_655 . . . ?
Cu1 C49 C111 C49 5(15) 10_655 . . 10_655 ?
Cu1 C49 C111 C111 5(10) 10_655 . . 10_655 ?
Cu1 C49 C111 C51 8(6) 10_655 . . . ?
Cu1 C49 C111 C51 -168(20) 10_655 . . 10_655 ?
Cu1 C49 C111 C112 -174(8) 10_655 . . 10_655 ?
Cu1 N61 C51 N54 -172(17) . . . 10_655 ?
Cu1 N61 C51 C58 -170(6) . . . 10_655 ?
Cu1 N61 C51 C36 -164(10) . . . 10_655 ?
Cu1 N61 C51 C49 -11(14) . . . 10_655 ?
Cu1 N61 C51 C111 1(5) . . . . ?
Cu1 N61 C51 C111 2(10) . . . 10_655 ?
Cu1 N61 C51 C112 -179(3) . . . . ?
Cu1 N61 C26 C36 162(11) . . . 10_655 ?
Cu1 N61 C26 C114 179(3) . . . . ?
Cu1 O25 C17 O28 13(7) . . . . ?
Cu1 O25 C17 C14 -159(3) . . . . ?
O30 W2 O31 W5 113(4) . . . . ?
O30 W4 O5 W1 55.1(18) . . . . ?
O3 W1 O6 W2 -106(2) . . . . ?
O3 W3 O32 W6 109(3) . . . . ?
O3 W3 O43 W4 -29(4) . . . 13 ?
O4 W5 O31 W2 146(4) . . . . ?
O5 W1 O6 W2 49(2) . . . . ?
O5 W4 O30 W2 -58(2) . . . . ?
O6 W2 O30 W4 57(2) . . . . ?
O6 W2 O31 W5 31(5) . . . . ?
O7 W6 O14 W4 -158(2) . . . 13 ?
O7 W6 O21 W5 152(3) . . . . ?
O7 W6 O1 W2 -155(3) . . . . ?
O11 W2 O30 W4 159(2) . . . . ?
O11 W2 O31 W5 -146(4) . . . . ?
O14 W4 O30 W2 24(4) 13 . . . ?
O14 W4 O5 W1 -104.3(19) 13 . . . ?
O14 W6 O21 W5 -105(4) . . . . ?
O14 W6 O1 W2 23(6) . . . . ?
O16 W3 O3 W1 56(2) . . . . ?
O16 W3 O32 W6 39(5) . . . . ?
O16 W3 O43 W4 -105(2) . . . 13 ?
O16 W5 O31 W2 -114(4) 13 . . . ?
O19 W1 O6 W2 -44(2) 13 . . . ?
O19 W3 O3 W1 -10.0(19) 13 . . . ?
O19 W3 O32 W6 48(3) 13 . . . ?
O19 W3 O43 W4 -38(2) 13 . . 13 ?
O19 P10 O27 W1 -0.5(16) . . . 13 ?
O19 P10 O27 W1 179.5(16) 13 . . 13 ?
O19 P10 O27 W4 54(2) 13 . . 13 ?
O19 P10 O27 W4 -126(2) . . . 13 ?
O19 P10 O27 O19 -179.995(1) 13 . . . ?
O19 P10 O27 O34 -62.6(19) 13 . . . ?
O19 P10 O27 O34 117.4(19) . . . . ?
O19 P10 O27 O36 -128(2) . . . 13 ?
O19 P10 O27 O36 52(2) 13 . . 13 ?
O19 P10 O34 W2 -56(2) . . . 13 ?
O19 P10 O34 W2 124(2) 13 . . 13 ?
O19 P10 O34 W5 179.2(19) . . . 13 ?
O19 P10 O34 W5 -0.8(19) 13 . . 13 ?
O19 P10 O34 W6 66(2) . . . 13 ?
O19 P10 O34 W6 -114(2) 13 . . 13 ?
O19 P10 O34 O27 -56.4(19) . . . . ?
O19 P10 O34 O27 123.6(19) 13 . . . ?
O19 P10 O36 W3 -1.1(19) . . . 13 ?
O19 P10 O36 W3 178.9(19) 13 . . 13 ?
O19 P10 O36 W4 -46(3) 13 . . . ?
O19 P10 O36 W4 134(3) . . . . ?
O19 P10 O36 O19 180.000(3) 13 . . . ?
O19 P10 O36 O27 131(2) . . . 13 ?
O19 P10 O36 O27 -49(2) 13 . . 13 ?
O19 O27 O34 W2 -129.0(19) . . . 13 ?
O19 O27 O34 W5 145(3) . . . 13 ?
O19 O27 O34 W6 -44(3) . . . 13 ?
O19 O27 O34 P10 50.2(16) . . . . ?
O21 W5 O31 W2 43(4) . . . . ?
O21 W6 O14 W4 99(3) . . . 13 ?
O21 W6 O1 W2 -53(4) . . . . ?
O22 W1 O6 W2 -33(4) . . . . ?
O22 W5 O31 W2 -37(5) 13 . . . ?
O24 W3 O3 W1 155(2) . . . . ?
O24 W3 O32 W6 -147(3) . . . . ?
O24 W3 O43 W4 156(2) . . . 13 ?
O27 W1 O6 W2 -13.7(19) 13 . . . ?
O27 W4 O30 W2 7.2(18) 13 . . . ?
O27 W4 O5 W1 -11.1(16) 13 . . . ?
O27 P10 O19 W1 0.5(18) . . . 13 ?
O27 P10 O19 W1 -179.5(18) 13 . . 13 ?
O27 P10 O19 W3 -131(2) . . . 13 ?
O27 P10 O19 W3 49(2) 13 . . 13 ?
O27 P10 O19 O27 179.990(2) 13 . . . ?
O27 P10 O19 O36 -132(2) . . . . ?
O27 P10 O19 O36 48(2) 13 . . . ?
O27 P10 O34 W2 -179.1(18) 13 . . 13 ?
O27 P10 O34 W2 0.9(18) . . . 13 ?
O27 P10 O34 W5 56(2) 13 . . 13 ?
O27 P10 O34 W5 -124(2) . . . 13 ?
O27 P10 O34 W6 -58(2) 13 . . 13 ?
O27 P10 O34 W6 122(2) . . . 13 ?
O27 P10 O34 O27 -179.992(1) 13 . . . ?
O27 P10 O36 W3 -132(3) 13 . . 13 ?
O27 P10 O36 W3 48(3) . . . 13 ?
O27 P10 O36 W4 3(2) 13 . . . ?
O27 P10 O36 W4 -177(2) . . . . ?
O27 P10 O36 O19 -131(2) 13 . . . ?
O27 P10 O36 O19 49(2) . . . . ?
O27 P10 O36 O27 180.003(2) . . . 13 ?
O27 O19 O36 W3 140.9(19) . . . 13 ?
O27 O19 O36 W4 -150(3) . . . . ?
O27 O19 O36 P10 -38.1(17) . . . . ?
O27 O19 O36 O27 -76(3) . . . 13 ?
O29 W1 O6 W2 154(2) . . . . ?
O31 W2 O30 W4 -96(2) . . . . ?
O32 W3 O3 W1 -102(2) . . . . ?
O32 W3 O43 W4 52(3) . . . 13 ?
O32 W6 O14 W4 -55(3) . . . 13 ?
O32 W6 O21 W5 -21(6) . . . . ?
O32 W6 O1 W2 103(4) . . . . ?
O43 W3 O3 W1 -20(4) . . . . ?
O43 W3 O32 W6 -48(3) . . . . ?
O43 W4 O30 W2 101(2) 13 . . . ?
O43 W4 O5 W1 -22(4) 13 . . . ?
O1 W2 O30 W4 -20(4) . . . . ?
O1 W2 O31 W5 -43(4) . . . . ?
O1 W6 O14 W4 24(5) . . . 13 ?
O1 W6 O21 W5 52(4) . . . . ?
O41 W4 O30 W2 -157(2) . . . . ?
O41 W4 O5 W1 156(2) . . . . ?
N4 C11 C8 C31 0.0 . . . . ?
N4 C6 C13 N8 -5(2) . . . . ?
N4 C6 C13 C29 175.8(13) . . . . ?
C11 N4 C6 C10 0.0 . . . . ?
C11 N4 C6 C13 -176(2) . . . . ?
C11 C8 C31 C10 0.0 . . . . ?
C8 C31 C10 C6 0.0 . . . . ?
C31 C10 C6 N4 0.0 . . . . ?
C31 C10 C6 C13 175(2) . . . . ?
C10 C6 C13 N8 179.5(12) . . . . ?
C10 C6 C13 C29 0(2) . . . . ?
C6 N4 C11 C8 0.0 . . . . ?
C6 C13 C29 C22 179(2) . . . . ?
O8 W7 O10 W8 154(3) . . . . ?
O8 W7 O9 W8 157(2) . . . 12_556 ?
O8 W7 O26 W7 -155(3) . . . 11_556 ?
O10 W7 O9 W8 -20(4) . . . 12_556 ?
O10 W7 O26 W7 -55(3) . . . 11_556 ?
N8 C13 C29 C22 0.0 . . . . ?
C13 N8 C12 C28 0.0 . . . . ?
C13 C29 C22 C28 0.0 . . . . ?
C29 C22 C28 C12 0.0 . . . . ?
C22 C28 C12 N8 0.0 . . . . ?
C12 N8 C13 C6 -179(2) . . . . ?
C12 N8 C13 C29 0.0 . . . . ?
O9 W7 O10 W8 -29(4) . . . . ?
O9 W7 O26 W7 101(3) . . . 11_556 ?
O26 W7 O10 W8 -102(3) 12_556 . . . ?
O26 W7 O10 W8 51(3) . . . . ?
O26 W7 O9 W8 53(2) 12_556 . . 12_556 ?
O26 W7 O9 W8 -99(2) . . . 12_556 ?
O26 W7 O26 W7 22(2) 12_556 . . 11_556 ?
N54 C59 C58 C36 0.0 . . . . ?
N54 C59 C58 C51 3(4) . . . 10_655 ?
N54 C59 C58 C112 16(13) . . . 10_655 ?
N54 C59 C58 C113 142(19) . . . 10_655 ?
N54 C59 C58 C114 111(21) . . . 10_655 ?
N54 C49 C111 N54 178(4) 10_655 . . . ?
N54 C49 C111 C49 3(13) 10_655 . . 10_655 ?
N54 C49 C111 C111 3(9) 10_655 . . 10_655 ?
N54 C49 C111 C51 6(3) 10_655 . . . ?
N54 C49 C111 C51 -171(19) 10_655 . . 10_655 ?
N54 C49 C111 C112 -176(7) 10_655 . . 10_655 ?
N54 C111 C51 N54 -179(4) . . . 10_655 ?
N54 C111 C51 C58 160(13) . . . 10_655 ?
N54 C111 C51 C36 26(12) . . . 10_655 ?
N54 C111 C51 C49 10(9) . . . 10_655 ?
N54 C111 C51 C111 -176(17) . . . 10_655 ?
N54 C111 C51 N61 2(5) . . . . ?
N54 C111 C51 C112 -177(3) . . . . ?
N54 C51 C112 C59 -35(25) 10_655 . . 10_655 ?
N54 C51 C112 C58 -162(11) 10_655 . . 10_655 ?
N54 C51 C112 C36 -168(9) 10_655 . . 10_655 ?
N54 C51 C112 C49 -161(25) 10_655 . . 10_655 ?
N54 C51 C112 C111 3(5) 10_655 . . 10_655 ?
N54 C51 C112 C113 -178(5) 10_655 . . . ?
N54 C112 C113 C59 -10(13) 10_655 . . 10_655 ?
N54 C112 C113 C58 -129(26) 10_655 . . 10_655 ?
N54 C112 C113 C36 -166(15) 10_655 . . 10_655 ?
N54 C112 C113 C114 -175(13) 10_655 . . . ?
C59 N54 C111 C49 0.0 . . . . ?
C59 N54 C111 C49 178(8) . . . 10_655 ?
C59 N54 C111 C111 164(42) . . . 10_655 ?
C59 N54 C111 C51 173(5) . . . . ?
C59 N54 C111 C51 -5(8) . . . 10_655 ?
C59 N54 C111 C112 -8(7) . . . 10_655 ?
C59 C58 C36 C49 0.0 . . . . ?
C59 C58 C36 N61 28(15) . . . 10_655 ?
C59 C58 C36 C51 4(6) . . . 10_655 ?
C59 C58 C36 C112 9(8) . . . 10_655 ?
C59 C58 C36 C113 122(21) . . . 10_655 ?
C59 C58 C36 C114 162(11) . . . 10_655 ?
C59 C58 C36 C26 162(13) . . . 10_655 ?
C59 C112 C113 C58 -119(29) 10_655 . . 10_655 ?
C59 C112 C113 C36 -157(17) 10_655 . . 10_655 ?
C59 C112 C113 C114 -165(13) 10_655 . . . ?
C59 C113 C114 C58 18(6) 10_655 . . 10_655 ?
C59 C113 C114 C36 -6(10) 10_655 . . 10_655 ?
C59 C113 C114 C26 -16(13) 10_655 . . . ?
C58 C36 C49 Cu1 180(4) . . . 10_655 ?
C58 C36 C49 N54 -173(17) . . . 10_655 ?
C58 C36 C49 C111 0.0 . . . . ?
C58 C36 C49 C111 -4(12) . . . 10_655 ?
C58 C36 C49 N61 166(9) . . . 10_655 ?
C58 C36 C49 C51 8(13) . . . 10_655 ?
C58 C36 C49 C112 6(5) . . . 10_655 ?
C58 C51 C112 N54 162(11) 10_655 . . 10_655 ?
C58 C51 C112 C59 127(34) 10_655 . . 10_655 ?
C58 C51 C112 C36 -6(4) 10_655 . . 10_655 ?
C58 C51 C112 C49 1(16) 10_655 . . 10_655 ?
C58 C51 C112 C111 165(14) 10_655 . . 10_655 ?
C58 C51 C112 C113 -16(9) 10_655 . . . ?
C58 C112 C113 C59 119(29) 10_655 . . 10_655 ?
C58 C112 C113 C36 -37(16) 10_655 . . 10_655 ?
C58 C112 C113 C114 -46(20) 10_655 . . . ?
C58 C113 C114 C36 -24(10) 10_655 . . 10_655 ?
C58 C113 C114 C26 -33(15) 10_655 . . . ?
C58 C114 C26 C36 0(2) 10_655 . . 10_655 ?
C58 C114 C26 N61 -12(7) 10_655 . . . ?
C36 C49 C111 N54 0.0 . . . . ?
C36 C49 C111 C49 -175(16) . . . 10_655 ?
C36 C49 C111 C111 -175(14) . . . 10_655 ?
C36 C49 C111 C51 -172(6) . . . . ?
C36 C49 C111 C51 11(17) . . . 10_655 ?
C36 C49 C111 C112 6(5) . . . 10_655 ?
C36 N61 C51 N54 -8(17) 10_655 . . 10_655 ?
C36 N61 C51 C58 -6(4) 10_655 . . 10_655 ?
C36 N61 C51 C49 153(24) 10_655 . . 10_655 ?
C36 N61 C51 C111 165(8) 10_655 . . . ?
C36 N61 C51 C111 166(18) 10_655 . . 10_655 ?
C36 N61 C51 C112 -15(9) 10_655 . . . ?
C36 N61 C26 C114 17(10) 10_655 . . . ?
C36 C51 C112 N54 168(9) 10_655 . . 10_655 ?
C36 C51 C112 C59 133(31) 10_655 . . 10_655 ?
C36 C51 C112 C58 6(4) 10_655 . . 10_655 ?
C36 C51 C112 C49 7(17) 10_655 . . 10_655 ?
C36 C51 C112 C111 170(12) 10_655 . . 10_655 ?
C36 C51 C112 C113 -10(6) 10_655 . . . ?
C36 C112 C113 C59 157(17) 10_655 . . 10_655 ?
C36 C112 C113 C58 37(16) 10_655 . . 10_655 ?
C36 C112 C113 C114 -9(5) 10_655 . . . ?
C36 C113 C114 C58 24(10) 10_655 . . 10_655 ?
C36 C113 C114 C26 -9(5) 10_655 . . . ?
C36 C114 C26 N61 -12(7) 10_655 . . . ?
C49 N54 C59 C58 7(24) 10_655 . . . ?
C49 N54 C59 C112 21(25) 10_655 . . 10_655 ?
C49 N54 C59 C113 26(27) 10_655 . . 10_655 ?
C49 N54 C111 C49 -178(8) 10_655 . . . ?
C49 N54 C111 C111 -13(35) 10_655 . . 10_655 ?
C49 N54 C111 C51 -5(4) 10_655 . . . ?
C49 N54 C111 C51 177(12) 10_655 . . 10_655 ?
C49 N54 C111 C112 175(11) 10_655 . . 10_655 ?
C49 C111 C51 N54 -6(4) . . . 10_655 ?
C49 C111 C51 N54 171(12) 10_655 . . 10_655 ?
C49 C111 C51 C58 -27(12) . . . 10_655 ?
C49 C111 C51 C58 150(20) 10_655 . . 10_655 ?
C49 C111 C51 C36 16(6) 10_655 . . 10_655 ?
C49 C111 C51 C36 -161(14) . . . 10_655 ?
C49 C111 C51 C49 -177(12) . . . 10_655 ?
C49 C111 C51 C111 174(23) 10_655 . . 10_655 ?
C49 C111 C51 C111 -4(13) . . . 10_655 ?
C49 C111 C51 N61 175(3) . . . . ?
C49 C111 C51 N61 -8(10) 10_655 . . . ?
C49 C111 C51 C112 173(10) 10_655 . . . ?
C49 C111 C51 C112 -5(6) . . . . ?
C49 N61 C51 N54 -161(28) 10_655 . . 10_655 ?
C49 N61 C51 C58 -159(20) 10_655 . . 10_655 ?
C49 N61 C51 C36 -153(24) 10_655 . . 10_655 ?
C49 N61 C51 C111 13(9) 10_655 . . 10_655 ?
C49 N61 C51 C111 12(16) 10_655 . . . ?
C49 N61 C51 C112 -168(16) 10_655 . . . ?
C49 N61 C26 C36 -8(5) 10_655 . . 10_655 ?
C49 N61 C26 C114 9(12) 10_655 . . . ?
C49 C51 C112 N54 161(25) 10_655 . . 10_655 ?
C49 C51 C112 C59 126(44) 10_655 . . 10_655 ?
C49 C51 C112 C58 -1(16) 10_655 . . 10_655 ?
C49 C51 C112 C36 -7(17) 10_655 . . 10_655 ?
C49 C51 C112 C111 163(28) 10_655 . . 10_655 ?
C49 C51 C112 C113 -17(22) 10_655 . . . ?
C49 C112 C113 C59 163(15) 10_655 . . 10_655 ?
C49 C112 C113 C58 43(17) 10_655 . . 10_655 ?
C49 C112 C113 C36 6(2) 10_655 . . 10_655 ?
C49 C112 C113 C114 -3(3) 10_655 . . . ?
C111 N54 C59 C58 0.0 . . . . ?
C111 N54 C59 C112 14(12) . . . 10_655 ?
C111 N54 C59 C113 19(11) . . . 10_655 ?
C111 C49 C111 N54 175(14) 10_655 . . . ?
C111 C49 C111 C49 0(8) 10_655 . . 10_655 ?
C111 C49 C111 C51 -174(26) 10_655 . . 10_655 ?
C111 C49 C111 C51 3(10) 10_655 . . . ?
C111 C49 C111 C112 -179(15) 10_655 . . 10_655 ?
C111 C111 C51 N54 -3(13) 10_655 . . 10_655 ?
C111 C111 C51 C58 -24(10) 10_655 . . 10_655 ?
C111 C111 C51 C36 -158(25) 10_655 . . 10_655 ?
C111 C111 C51 C49 -174(23) 10_655 . . 10_655 ?
C111 C111 C51 N61 179(14) 10_655 . . . ?
C111 C111 C51 C112 -1(15) 10_655 . . . ?
C111 C51 C112 N54 -3(5) 10_655 . . 10_655 ?
C111 C51 C112 N54 -2(5) . . . 10_655 ?
C111 C51 C112 C59 -37(28) . . . 10_655 ?
C111 C51 C112 C59 -37(22) 10_655 . . 10_655 ?
C111 C51 C112 C58 -164(8) . . . 10_655 ?
C111 C51 C112 C58 -165(14) 10_655 . . 10_655 ?
C111 C51 C112 C36 -170(6) . . . 10_655 ?
C111 C51 C112 C36 -170(12) 10_655 . . 10_655 ?
C111 C51 C112 C49 -163(23) . . . 10_655 ?
C111 C51 C112 C49 -163(28) 10_655 . . 10_655 ?
C111 C51 C112 C111 1(7) . . . 10_655 ?
C111 C51 C112 C113 179(7) 10_655 . . . ?
C111 C51 C112 C113 180(5) . . . . ?
C111 C112 C113 C59 166(20) 10_655 . . 10_655 ?
C111 C112 C113 C58 47(17) 10_655 . . 10_655 ?
C111 C112 C113 C36 9(7) 10_655 . . 10_655 ?
C111 C112 C113 C114 1(9) 10_655 . . . ?
N61 C36 C49 Cu1 14(6) 10_655 . . 10_655 ?
N61 C36 C49 N54 21(15) 10_655 . . 10_655 ?
N61 C36 C49 C111 -166(9) 10_655 . . . ?
N61 C36 C49 C111 -170(18) 10_655 . . 10_655 ?
N61 C36 C49 C51 -157(19) 10_655 . . 10_655 ?
N61 C36 C49 C112 -160(12) 10_655 . . 10_655 ?
N61 C49 C111 N54 -38(19) 10_655 . . . ?
N61 C49 C111 C49 147(26) 10_655 . . 10_655 ?
N61 C49 C111 C111 147(28) 10_655 . . 10_655 ?
N61 C49 C111 C51 149(20) 10_655 . . . ?
N61 C49 C111 C51 -27(19) 10_655 . . 10_655 ?
N61 C49 C111 C112 -33(18) 10_655 . . 10_655 ?
N61 C51 C112 N54 178(5) . . . 10_655 ?
N61 C51 C112 C59 143(27) . . . 10_655 ?
N61 C51 C112 C58 16(9) . . . 10_655 ?
N61 C51 C112 C36 10(6) . . . 10_655 ?
N61 C51 C112 C49 17(22) . . . 10_655 ?
N61 C51 C112 C111 -179(100) . . . 10_655 ?
N61 C51 C112 C113 0.0 . . . . ?
C51 N54 C59 C58 -3(5) 10_655 . . . ?
C51 N54 C59 C112 11(8) 10_655 . . 10_655 ?
C51 N54 C59 C113 16(7) 10_655 . . 10_655 ?
C51 N54 C111 C49 -177(12) 10_655 . . 10_655 ?
C51 N54 C111 C49 5(8) 10_655 . . . ?
C51 N54 C111 C111 170(45) 10_655 . . 10_655 ?
C51 N54 C111 C51 178(9) 10_655 . . . ?
C51 N54 C111 C112 -3(3) 10_655 . . 10_655 ?
C51 C58 C36 C49 -4(6) 10_655 . . . ?
C51 C58 C36 N61 24(13) 10_655 . . 10_655 ?
C51 C58 C36 C112 5(3) 10_655 . . 10_655 ?
C51 C58 C36 C113 118(26) 10_655 . . 10_655 ?
C51 C58 C36 C114 158(16) 10_655 . . 10_655 ?
C51 C58 C36 C26 158(19) 10_655 . . 10_655 ?
C51 C36 C49 Cu1 171(15) 10_655 . . 10_655 ?
C51 C36 C49 N54 179(100) 10_655 . . 10_655 ?
C51 C36 C49 C111 -8(13) 10_655 . . . ?
C51 C36 C49 C111 -13(14) 10_655 . . 10_655 ?
C51 C36 C49 N61 157(19) 10_655 . . 10_655 ?
C51 C36 C49 C112 -2(8) 10_655 . . 10_655 ?
C51 C49 C111 N54 -11(17) 10_655 . . . ?
C51 C49 C111 C49 174(26) 10_655 . . 10_655 ?
C51 C49 C111 C111 174(26) 10_655 . . 10_655 ?
C51 C49 C111 C51 176(17) 10_655 . . . ?
C51 C49 C111 C112 -5(13) 10_655 . . 10_655 ?
C51 C111 C51 N54 -3(16) 10_655 . . 10_655 ?
C51 C111 C51 C58 -24(10) 10_655 . . 10_655 ?
C51 C111 C51 C36 -158(29) 10_655 . . 10_655 ?
C51 C111 C51 C49 -174(26) 10_655 . . 10_655 ?
C51 C111 C51 C111 0(10) 10_655 . . 10_655 ?
C51 C111 C51 N61 179(100) 10_655 . . . ?
C51 C111 C51 C112 -1(17) 10_655 . . . ?
C51 N61 C26 C36 -17(10) . . . 10_655 ?
C51 N61 C26 C114 0.0 . . . . ?
C51 C112 C113 C59 165(13) . . . 10_655 ?
C51 C112 C113 C58 46(20) . . . 10_655 ?
C51 C112 C113 C36 9(5) . . . 10_655 ?
C51 C112 C113 C114 0.0 . . . . ?
C112 N54 C59 C58 -14(12) 10_655 . . . ?
C112 N54 C59 C113 5(3) 10_655 . . 10_655 ?
C112 N54 C111 C49 8(7) 10_655 . . . ?
C112 N54 C111 C49 -175(11) 10_655 . . 10_655 ?
C112 N54 C111 C111 172(43) 10_655 . . 10_655 ?
C112 N54 C111 C51 -179(7) 10_655 . . . ?
C112 N54 C111 C51 3(3) 10_655 . . 10_655 ?
C112 C59 C58 C36 -16(13) 10_655 . . . ?
C112 C59 C58 C51 -13(9) 10_655 . . 10_655 ?
C112 C59 C58 C113 126(31) 10_655 . . 10_655 ?
C112 C59 C58 C114 95(30) 10_655 . . 10_655 ?
C112 C58 C36 C49 -9(8) 10_655 . . . ?
C112 C58 C36 N61 19(14) 10_655 . . 10_655 ?
C112 C58 C36 C51 -5(3) 10_655 . . 10_655 ?
C112 C58 C36 C113 112(28) 10_655 . . 10_655 ?
C112 C58 C36 C114 153(18) 10_655 . . 10_655 ?
C112 C58 C36 C26 153(20) 10_655 . . 10_655 ?
C112 C36 C49 Cu1 174(7) 10_655 . . 10_655 ?
C112 C36 C49 N54 -179(100) 10_655 . . 10_655 ?
C112 C36 C49 C111 -10(12) 10_655 . . 10_655 ?
C112 C36 C49 C111 -6(5) 10_655 . . . ?
C112 C36 C49 N61 160(12) 10_655 . . 10_655 ?
C112 C36 C49 C51 2(8) 10_655 . . 10_655 ?
C112 C49 C111 N54 -6(5) 10_655 . . . ?
C112 C49 C111 C49 179(100) 10_655 . . 10_655 ?
C112 C49 C111 C111 179(15) 10_655 . . 10_655 ?
C112 C49 C111 C51 -178(6) 10_655 . . . ?
C112 C49 C111 C51 5(13) 10_655 . . 10_655 ?
C112 C111 C51 N54 179(100) 10_655 . . 10_655 ?
C112 C111 C51 C58 158(27) 10_655 . . 10_655 ?
C112 C111 C51 C36 24(11) 10_655 . . 10_655 ?
C112 C111 C51 C49 8(10) 10_655 . . 10_655 ?
C112 C111 C51 C111 -178(100) 10_655 . . 10_655 ?
C112 C111 C51 N61 1(17) 10_655 . . . ?
C112 C111 C51 C112 -179(100) 10_655 . . . ?
C112 C113 C114 C58 33(15) . . . 10_655 ?
C112 C113 C114 C36 9(5) . . . 10_655 ?
C112 C113 C114 C26 0.0 . . . . ?
C113 C59 C58 C36 -142(19) 10_655 . . . ?
C113 C59 C58 C51 -139(23) 10_655 . . 10_655 ?
C113 C59 C58 C112 -126(31) 10_655 . . 10_655 ?
C113 C59 C58 C114 -31(11) 10_655 . . 10_655 ?
C113 C58 C36 C49 -122(21) 10_655 . . . ?
C113 C58 C36 N61 -94(29) 10_655 . . 10_655 ?
C113 C58 C36 C51 -118(26) 10_655 . . 10_655 ?
C113 C58 C36 C112 -112(28) 10_655 . . 10_655 ?
C113 C58 C36 C114 40(12) 10_655 . . 10_655 ?
C113 C58 C36 C26 40(12) 10_655 . . 10_655 ?
C113 C36 C49 Cu1 166(9) 10_655 . . 10_655 ?
C113 C36 C49 N54 174(19) 10_655 . . 10_655 ?
C113 C36 C49 C111 -13(8) 10_655 . . . ?
C113 C36 C49 C111 -18(15) 10_655 . . 10_655 ?
C113 C36 C49 N61 153(13) 10_655 . . 10_655 ?
C113 C36 C49 C51 -5(7) 10_655 . . 10_655 ?
C113 C36 C49 C112 -7(3) 10_655 . . 10_655 ?
C113 C114 C26 C36 12(7) . . . 10_655 ?
C113 C114 C26 N61 0.0 . . . . ?
C114 C58 C36 C49 -162(11) 10_655 . . . ?
C114 C58 C36 N61 -134(22) 10_655 . . 10_655 ?
C114 C58 C36 C51 -158(16) 10_655 . . 10_655 ?
C114 C58 C36 C112 -153(18) 10_655 . . 10_655 ?
C114 C58 C36 C113 -40(12) 10_655 . . 10_655 ?
C114 C58 C36 C26 0(4) 10_655 . . 10_655 ?
C114 C36 C49 Cu1 105(21) 10_655 . . 10_655 ?
C114 C36 C49 N54 112(26) 10_655 . . 10_655 ?
C114 C36 C49 C111 -79(25) 10_655 . . 10_655 ?
C114 C36 C49 C111 -75(21) 10_655 . . . ?
C114 C36 C49 N61 91(23) 10_655 . . 10_655 ?
C114 C36 C49 C51 -66(20) 10_655 . . 10_655 ?
C114 C36 C49 C112 -69(19) 10_655 . . 10_655 ?
C26 C36 C49 Cu1 19(13) 10_655 . . 10_655 ?
C26 C36 C49 N54 26(20) 10_655 . . 10_655 ?
C26 C36 C49 C111 -165(20) 10_655 . . 10_655 ?
C26 C36 C49 C111 -161(14) 10_655 . . . ?
C26 C36 C49 N61 5(12) 10_655 . . 10_655 ?
C26 C36 C49 C51 -152(26) 10_655 . . 10_655 ?
C26 C36 C49 C112 -155(18) 10_655 . . 10_655 ?
C26 N61 C51 N54 6(17) . . . 10_655 ?
C26 N61 C51 C58 9(5) . . . 10_655 ?
C26 N61 C51 C36 15(9) . . . 10_655 ?
C26 N61 C51 C49 168(16) . . . 10_655 ?
C26 N61 C51 C111 -180(5) . . . . ?
C26 N61 C51 C111 -179(11) . . . 10_655 ?
C26 N61 C51 C112 0.0 . . . . ?
O18 C9 O17 Cu1 -25(6) . . . . ?
O18 C9 C5 C16 -12(5) . . . . ?
O18 C9 C5 C7 170(3) . . . . ?
O28 C17 C14 C18 -5(4) . . . . ?
O28 C17 C14 C15 177(3) . . . . ?
O25 C17 C14 C18 168(3) . . . . ?
O25 C17 C14 C15 -11(4) . . . . ?
C9 C5 C7 C20 -180(3) . . . . ?
O17 C9 C5 C16 171(4) . . . . ?
O17 C9 C5 C7 -7(5) . . . . ?
C17 C14 C15 C23 178(2) . . . . ?
C18 C14 C15 C23 0.0 . . . . ?
C14 C18 C25 N24 0.0 . . . . ?
C14 C15 C23 N24 0.0 . . . . ?
C15 C23 N24 C25 0.0 . . . . ?
C23 N24 C25 C18 0.0 . . . . ?
C25 C18 C14 C17 -178(2) . . . . ?
C25 C18 C14 C15 0.0 . . . . ?
C20 N19 C21 C16 -1(6) . . . . ?
N19 C20 C7 C5 1(6) . . . . ?
N19 C21 C16 C5 5(7) . . . . ?
C21 C16 C5 C9 177(4) . . . . ?
C21 C16 C5 C7 -5(7) . . . . ?
C16 C5 C7 C20 2(6) . . . . ?
C5 C9 O17 Cu1 151(3) . . . . ?
C7 C20 N19 C21 -2(6) . . . . ?
O23 W7 O10 W8 -40(3) 12_556 . . . ?
O23 W7 O10 W8 -10(2) . . . . ?
O23 W7 O9 W8 -8(2) 12_556 . . 12_556 ?
O23 W7 O9 W8 -37(3) . . . 12_556 ?
O23 W7 O26 W7 10(2) . . . 11_556 ?
O23 W7 O26 W7 35(3) 12_556 . . 11_556 ?
O23 P1 O23 W7 128(5) 12_556 . . 11_556 ?
O23 P1 O23 W7 -179(2) 3 . . . ?
O23 P1 O23 W7 54(5) 2 . . . ?
O23 P1 O23 W7 1(2) 12_556 . . . ?
O23 P1 O23 W7 -126(5) 11_556 . . . ?
O23 P1 O23 W7 -179.0(18) 2 . . 11_556 ?
O23 P1 O23 W7 1.0(18) 11_556 . . 11_556 ?
O23 P1 O23 W7 -52(5) 3 . . 11_556 ?
O23 P1 O23 O23 180.000(5) 3 . . 12_556 ?
O23 P1 O23 O23 -53(5) 3 . . 11_556 ?
O23 P1 O23 O23 127(5) 12_556 . . 11_556 ?
O23 P1 O23 O23 -127(5) 11_556 . . 12_556 ?
O23 P1 O23 O23 180.000(1) 2 . . 11_556 ?
O23 P1 O23 O23 53(5) 2 . . 12_556 ?
O23 P1 O2 W8 0(2) 12_556 . . 12_556 ?
O23 P1 O2 W8 60(2) 2 . . 10_556 ?
O23 P1 O2 W8 -180(2) 2 . . 11_556 ?
O23 P1 O2 W8 -60(2) 3 . . 10_556 ?
O23 P1 O2 W8 -120(2) 11_556 . . 10_556 ?
O23 P1 O2 W8 60(2) . . . 12_556 ?
O23 P1 O2 W8 -120(2) 12_556 . . 11_556 ?
O23 P1 O2 W8 60(2) 3 . . 11_556 ?
O23 P1 O2 W8 120(2) 10_556 . . 11_556 ?
O23 P1 O2 W8 -120(2) 10_556 . . 12_556 ?
O23 P1 O2 W8 -60(2) 2 . . 12_556 ?
O23 P1 O2 W8 120(2) 12_556 . . 10_556 ?
O23 P1 O2 W8 -180(2) . . . 10_556 ?
O23 P1 O2 W8 0(2) 10_556 . . 10_556 ?
O23 P1 O2 W8 0(2) 11_556 . . 11_556 ?
O23 P1 O2 W8 120(2) 11_556 . . 12_556 ?
O23 P1 O2 W8 -180(2) 3 . . 12_556 ?
O23 P1 O2 W8 -60(2) . . . 11_556 ?
O2 P1 O23 W7 -115(3) 10_556 . . 11_556 ?
O2 P1 O23 W7 -62(3) . . . . ?
O2 P1 O23 W7 118(3) 10_556 . . . ?
O2 P1 O23 W7 65(3) . . . 11_556 ?
O2 P1 O23 O23 -116(2) 10_556 . . 11_556 ?
O2 P1 O23 O23 116(2) 10_556 . . 12_556 ?
O2 P1 O23 O23 -64(2) . . . 12_556 ?
O2 P1 O23 O23 64(2) . . . 11_556 ?
O34 W2 O30 W4 -38(2) 13 . . . ?
O34 W2 O31 W5 15(3) 13 . . . ?
O34 W5 O31 W2 -15(3) 13 . . . ?
O34 W6 O14 W4 38(2) 13 . . 13 ?
O34 W6 O21 W5 -5(3) 13 . . . ?
O34 W6 O1 W2 6(3) 13 . . . ?
O34 P10 O19 W1 -120(2) 13 . . 13 ?
O34 P10 O19 W1 60(2) . . . 13 ?
O34 P10 O19 W3 109(2) 13 . . 13 ?
O34 P10 O19 W3 -71(2) . . . 13 ?
O34 P10 O19 O27 -120.5(19) 13 . . . ?
O34 P10 O19 O27 59.5(19) . . . . ?
O34 P10 O19 O36 108(2) 13 . . . ?
O34 P10 O19 O36 -72(2) . . . . ?
O34 P10 O27 W1 -118(2) . . . 13 ?
O34 P10 O27 W1 62(2) 13 . . 13 ?
O34 P10 O27 W4 -63(2) 13 . . 13 ?
O34 P10 O27 W4 117(2) . . . 13 ?
O34 P10 O27 O19 62.6(19) 13 . . . ?
O34 P10 O27 O19 -117.4(19) . . . . ?
O34 P10 O27 O34 179.996(1) 13 . . . ?
O34 P10 O27 O36 114(2) . . . 13 ?
O34 P10 O27 O36 -66(2) 13 . . 13 ?
O34 P10 O36 W3 -71(2) 13 . . 13 ?
O34 P10 O36 W3 109(2) . . . 13 ?
O34 P10 O36 W4 64(3) 13 . . . ?
O34 P10 O36 W4 -116(3) . . . . ?
O34 P10 O36 O19 109.8(18) . . . . ?
O34 P10 O36 O19 -70.2(18) 13 . . . ?
O34 P10 O36 O27 -119(2) . . . 13 ?
O34 P10 O36 O27 61(2) 13 . . 13 ?
O36 W3 O3 W1 -35(2) 13 . . . ?
O36 W3 O32 W6 12(3) 13 . . . ?
O36 W3 O43 W4 -12(2) 13 . . 13 ?
O36 W4 O30 W2 37(2) . . . . ?
O36 W4 O5 W1 -36.3(19) . . . . ?
O36 P10 O19 W1 -48(3) 13 . . 13 ?
O36 P10 O19 W1 132(3) . . . 13 ?
O36 P10 O19 W3 1.1(18) . . . 13 ?
O36 P10 O19 W3 -178.9(18) 13 . . 13 ?
O36 P10 O19 O27 132(2) . . . . ?
O36 P10 O19 O27 -48(2) 13 . . . ?
O36 P10 O19 O36 180.002(3) 13 . . . ?
O36 P10 O27 W1 128(2) 13 . . 13 ?
O36 P10 O27 W1 -52(2) . . . 13 ?
O36 P10 O27 W4 2.6(19) 13 . . 13 ?
O36 P10 O27 W4 -177.4(19) . . . 13 ?
O36 P10 O27 O19 128(2) 13 . . . ?
O36 P10 O27 O19 -52(2) . . . . ?
O36 P10 O27 O34 66(2) . . . . ?
O36 P10 O27 O34 -114(2) 13 . . . ?
O36 P10 O27 O36 179.997(2) . . . 13 ?
O36 P10 O34 W2 -123(2) . . . 13 ?
O36 P10 O34 W2 57(2) 13 . . 13 ?
O36 P10 O34 W5 112(2) . . . 13 ?
O36 P10 O34 W5 -68(2) 13 . . 13 ?
O36 P10 O34 W6 178.6(19) 13 . . 13 ?
O36 P10 O34 W6 -1.5(19) . . . 13 ?
O36 P10 O34 O27 -123(2) . . . . ?
O36 P10 O34 O27 57(2) 13 . . . ?
O36 O19 O27 W1 -142(2) . . . 13 ?
O36 O19 O27 W4 152(3) . . . 13 ?
O36 O19 O27 P10 38.0(16) . . . . ?
O36 O19 O27 O34 -13(2) . . . . ?
O36 O19 O27 O36 83(3) . . . 13 ?
O36 O27 O34 W2 128(2) 13 . . 13 ?
O36 O27 O34 W5 42(4) 13 . . 13 ?
O36 O27 O34 W6 -147(3) 13 . . 13 ?
O36 O27 O34 P10 -53.1(18) 13 . . . ?
